data_1571514
loop_
_publ_author_name
'Chinta, Bhavani Shankar'
'Sneddon, Dorian S.'
'Hoye, Thomas R.'

_publ_section_title
;
 Cascade reactions of HDDA-benzynes with tethered cyclohexadienones:
 strain-driven events originating from <i>ortho</i>-annulated
 benzocyclobutenes.
;
_journal_issue 21
_journal_name_full 'Chemical science'
_journal_page_first 8181
_journal_page_last 8189
_journal_paper_doi 10.1039/d4sc00571f
_journal_volume 15
_journal_year 2024
_chemical_formula_moiety '8(C29 H30 O6 Si), 3(C5 H12)'
_chemical_formula_sum 'C247 H276 O48 Si8'
_chemical_formula_weight 4237.5566
_chemical_melting_point 392.0(10)
_chemical_name_common 'the cyclopropane'
_space_group_crystal_system triclinic
_space_group_IT_number 2
_space_group_name_Hall '-P 1'
_space_group_name_H-M_alt 'P -1'
_atom_sites_solution_hydrogens geom
_atom_sites_solution_primary direct
_audit_creation_method SHELXL-2019/3
_audit_update_record
;
2023-10-21 deposited with the CCDC.	2024-04-18 downloaded from the CCDC.
;
_cell_angle_alpha 71.929(2)
_cell_angle_beta 86.176(2)
_cell_angle_gamma 73.612(2)
_cell_formula_units_Z 1
_cell_length_a 12.6362(7)
_cell_length_b 18.9096(13)
_cell_length_c 25.0480(17)
_cell_measurement_reflns_used 9635
_cell_measurement_temperature 100(2)
_cell_measurement_theta_max 25.66
_cell_measurement_theta_min 2.25
_cell_volume 5457.3(6)
_computing_cell_refinement 'Bruker SAINT'
_computing_data_collection 'Bruker APEX4'
_computing_data_reduction 'Bruker SAINT'
_computing_molecular_graphics 'SHELXLE, Hubschle, C. B. et al. J.Appl. Cryst. 44, (2011), 1281-1284.'
_computing_publication_material 'Bruker SHELXTL'
_computing_structure_refinement 'SHELXL-2019/2 (Sheldrick, 2019)'
_computing_structure_solution 'SHELXT 2018/2 (Sheldrick, 2018)'
_diffrn_ambient_temperature 100(2)
_diffrn_measured_fraction_theta_full 0.999
_diffrn_measured_fraction_theta_max 0.999
_diffrn_measurement_device_type 'Bruker Photon-III CPAD'
_diffrn_measurement_method '\f and \w scans'
_diffrn_radiation_type MoK\a
_diffrn_radiation_wavelength 0.71073
_diffrn_reflns_av_R_equivalents 0.0563
_diffrn_reflns_av_unetI/netI 0.0499
_diffrn_reflns_Laue_measured_fraction_full 0.999
_diffrn_reflns_Laue_measured_fraction_max 0.999
_diffrn_reflns_limit_h_max 15
_diffrn_reflns_limit_h_min -12
_diffrn_reflns_limit_k_max 22
_diffrn_reflns_limit_k_min -22
_diffrn_reflns_limit_l_max 30
_diffrn_reflns_limit_l_min -30
_diffrn_reflns_number 98015
_diffrn_reflns_point_group_measured_fraction_full 0.999
_diffrn_reflns_point_group_measured_fraction_max 0.999
_diffrn_reflns_theta_full 25.242
_diffrn_reflns_theta_max 25.350
_diffrn_reflns_theta_min 1.903
_diffrn_source micro-focus
_exptl_absorpt_coefficient_mu 0.129
_exptl_absorpt_correction_T_max 0.7453
_exptl_absorpt_correction_T_min 0.7000
_exptl_absorpt_correction_type multi-scan
_exptl_absorpt_process_details 'SADABS, Krause, L. et al. J. Appl. Cryst.(2015), 48, 3-10.'
_exptl_crystal_colour yellow
_exptl_crystal_density_diffrn 1.289
_exptl_crystal_density_method 'not measured'
_exptl_crystal_description plate
_exptl_crystal_F_000 2254
_exptl_crystal_recrystallization_method 'vapor diffusion from DCM and pentane'
_exptl_crystal_size_max 0.090
_exptl_crystal_size_mid 0.060
_exptl_crystal_size_min 0.020
_exptl_transmission_factor_max 0.7453
_exptl_transmission_factor_min 0.7000
_refine_diff_density_max 1.786
_refine_diff_density_min -0.370
_refine_diff_density_rms 0.052
_refine_ls_extinction_method none
_refine_ls_goodness_of_fit_ref 1.019
_refine_ls_hydrogen_treatment constr
_refine_ls_matrix_type full
_refine_ls_number_parameters 1415
_refine_ls_number_reflns 19978
_refine_ls_number_restraints 133
_refine_ls_restrained_S_all 1.018
_refine_ls_R_factor_all 0.0742
_refine_ls_R_factor_gt 0.0456
_refine_ls_shift/su_max 0.001
_refine_ls_shift/su_mean 0.000
_refine_ls_structure_factor_coef Fsqd
_refine_ls_weighting_details 'w=1/[\s^2^(Fo^2^)+(0.0443P)^2^+4.2149P] where P=(Fo^2^+2Fc^2^)/3'
_refine_ls_weighting_scheme calc
_refine_ls_wR_factor_gt 0.1033
_refine_ls_wR_factor_ref 0.1179
_reflns_Friedel_coverage 0.000
_reflns_number_gt 14318
_reflns_number_total 19978
_reflns_threshold_expression 'I > 2\s(I)'
_cod_data_source_file d4sc00571f2.cif
_cod_data_source_block 23151c_a
_cod_depositor_comments
;
The following automatic conversions were performed:

data item '_chemical_melting_point' value '391-393' was changed to
'392.0(10)' -- the average value was taken and precision was
estimated.

Automatic conversion script
Id: cif_fix_values 8170 2020-07-09 18:12:32Z antanas 

 Adding full bibliography for 1571511--1571514.cif.
;
_cod_database_code 1571514
_shelx_shelxl_version_number 2019/3
_shelx_space_group_comment
; 
The symmetry employed for this shelxl refinement is uniquely defined 
by the following loop, which should always be used as a source of 
symmetry information in preference to the above space-group names. 
They are only intended as comments. 
;
_shelx_estimated_absorpt_t_min 0.988
_shelx_estimated_absorpt_t_max 0.997

loop_
_space_group_symop_operation_xyz
'x, y, z'
'-x, -y, -z'

loop_
_atom_site_label
_atom_site_type_symbol
_atom_site_fract_x
_atom_site_fract_y
_atom_site_fract_z
_atom_site_U_iso_or_equiv
_atom_site_adp_type
_atom_site_occupancy
_atom_site_site_symmetry_order
_atom_site_calc_flag
_atom_site_refinement_flags_posn
_atom_site_refinement_flags_adp
_atom_site_refinement_flags_occupancy
_atom_site_disorder_assembly
_atom_site_disorder_group
Si1_1 Si 0.84635(5) 0.39316(4) 0.86308(3) 0.02525(15) Uani 1 1 d . . . . .
O1_1 O 0.59158(13) 0.55292(9) 0.71659(7) 0.0288(4) Uani 1 1 d . . . . .
C1_1 C 0.69346(18) 0.46334(13) 0.58206(9) 0.0222(5) Uani 1 1 d . . . . .
O2_1 O 0.58322(12) 0.44515(9) 0.69270(6) 0.0220(3) Uani 1 1 d . . . . .
C2_1 C 0.62871(18) 0.40401(13) 0.59719(9) 0.0212(5) Uani 1 1 d . . . . .
H2_1 H 0.562799 0.410582 0.621475 0.025 Uiso 1 1 calc R U . . .
O3_1 O 0.57377(13) 0.33593(10) 0.54082(7) 0.0294(4) Uani 1 1 d . . . . .
C3_1 C 0.74544(18) 0.38190(13) 0.62277(9) 0.0210(5) Uani 1 1 d . . . . .
H3_1 H 0.803519 0.347379 0.605991 0.025 Uiso 1 1 calc R U . . .
O4_1 O 1.05718(13) 0.29608(10) 0.82164(7) 0.0285(4) Uani 1 1 d . . . . .
C4_1 C 0.62399(18) 0.38012(14) 0.54592(10) 0.0242(5) Uani 1 1 d . . . . .
O5_1 O 1.29461(12) 0.15551(9) 0.67569(7) 0.0248(4) Uani 1 1 d . . . . .
C5_1 C 0.69017(19) 0.42089(15) 0.50299(10) 0.0294(6) Uani 1 1 d . . . . .
H5_1 H 0.703972 0.415100 0.466611 0.035 Uiso 1 1 calc R U . . .
O6_1 O 1.15498(12) 0.20016(10) 0.59422(7) 0.0260(4) Uani 1 1 d . . . . .
C6_1 C 0.72741(19) 0.46683(14) 0.52297(10) 0.0282(6) Uani 1 1 d . . . . .
H6_1 H 0.771263 0.498797 0.501943 0.034 Uiso 1 1 calc R U . . .
C7_1 C 0.67384(19) 0.53585(13) 0.60018(10) 0.0258(5) Uani 1 1 d . . . . .
H7A_1 H 0.690372 0.577107 0.568049 0.031 Uiso 1 1 calc R U . . .
H7B_1 H 0.727733 0.524522 0.630713 0.031 Uiso 1 1 calc R U . . .
C8_1 C 0.55828(19) 0.56810(14) 0.62059(10) 0.0288(6) Uani 1 1 d . . . . .
H8A_1 H 0.546826 0.623747 0.615750 0.035 Uiso 1 1 calc R U . . .
H8B_1 H 0.502926 0.563973 0.596373 0.035 Uiso 1 1 calc R U . . .
C9_1 C 0.53731(19) 0.52802(13) 0.68139(10) 0.0261(5) Uani 1 1 d . . . . .
C10_1 C 0.41564(19) 0.54053(15) 0.69370(11) 0.0323(6) Uani 1 1 d . . . . .
H10A_1 H 0.383145 0.515828 0.672483 0.048 Uiso 1 1 calc R U . . .
H10B_1 H 0.378580 0.596132 0.682608 0.048 Uiso 1 1 calc R U . . .
H10C_1 H 0.406419 0.517707 0.733983 0.048 Uiso 1 1 calc R U . . .
C11_1 C 0.6233(2) 0.49606(14) 0.77092(10) 0.0292(6) Uani 1 1 d . . . . .
H11A_1 H 0.559411 0.477833 0.788515 0.035 Uiso 1 1 calc R U . . .
H11B_1 H 0.650678 0.518683 0.796092 0.035 Uiso 1 1 calc R U . . .
C12_1 C 0.71379(18) 0.42953(13) 0.76090(10) 0.0222(5) Uani 1 1 d . . . . .
C13_1 C 0.69123(17) 0.41541(12) 0.71236(10) 0.0203(5) Uani 1 1 d . . . . .
C14_1 C 0.76913(17) 0.37539(12) 0.68170(9) 0.0186(5) Uani 1 1 d . . . . .
C15_1 C 0.87324(18) 0.33995(12) 0.70818(9) 0.0196(5) Uani 1 1 d . . . . .
C16_1 C 0.89208(18) 0.34605(13) 0.76129(9) 0.0202(5) Uani 1 1 d . . . . .
C17_1 C 0.81602(18) 0.39095(13) 0.78977(10) 0.0226(5) Uani 1 1 d . . . . .
C18_1 C 0.7167(2) 0.44189(17) 0.89329(11) 0.0390(7) Uani 1 1 d . . . . .
H18A_1 H 0.725999 0.427820 0.934127 0.058 Uiso 1 1 calc R U . . .
H18B_1 H 0.654935 0.425163 0.884592 0.058 Uiso 1 1 calc R U . . .
H18C_1 H 0.701303 0.498133 0.876938 0.058 Uiso 1 1 calc R U . . .
C19_1 C 0.9478(2) 0.44899(16) 0.85881(12) 0.0376(6) Uani 1 1 d . . . . .
H19A_1 H 0.969825 0.444338 0.896807 0.056 Uiso 1 1 calc R U . . .
H19B_1 H 0.914334 0.503571 0.838444 0.056 Uiso 1 1 calc R U . . .
H19C_1 H 1.012970 0.428522 0.838914 0.056 Uiso 1 1 calc R U . . .
C20_1 C 0.8909(2) 0.29473(15) 0.91477(10) 0.0328(6) Uani 1 1 d . . . . .
H20A_1 H 0.914225 0.298614 0.950057 0.049 Uiso 1 1 calc R U . . .
H20B_1 H 0.952783 0.262392 0.899730 0.049 Uiso 1 1 calc R U . . .
H20C_1 H 0.829290 0.271387 0.921716 0.049 Uiso 1 1 calc R U . . .
C21_1 C 1.00927(18) 0.30236(13) 0.77907(10) 0.0209(5) Uani 1 1 d . . . . .
C22_1 C 1.05683(18) 0.26954(13) 0.73365(9) 0.0199(5) Uani 1 1 d . . . . .
C23_1 C 0.97853(17) 0.29261(12) 0.69064(9) 0.0186(5) Uani 1 1 d . . . . .
C24_1 C 1.00932(17) 0.27071(13) 0.64233(9) 0.0208(5) Uani 1 1 d . . . . .
H24_1 H 0.957918 0.286340 0.612061 0.025 Uiso 1 1 calc R U . . .
C25_1 C 1.11634(18) 0.22564(13) 0.63896(9) 0.0206(5) Uani 1 1 d . . . . .
C26_1 C 1.19347(17) 0.20163(13) 0.68373(10) 0.0209(5) Uani 1 1 d . . . . .
C27_1 C 1.16385(18) 0.22494(13) 0.73094(9) 0.0204(5) Uani 1 1 d . . . . .
H27_1 H 1.215512 0.210773 0.760884 0.025 Uiso 1 1 calc R U . . .
C28_1 C 1.08768(19) 0.23330(15) 0.54393(10) 0.0284(6) Uani 1 1 d . . . . .
H28A_1 H 1.126138 0.213031 0.514219 0.043 Uiso 1 1 calc R U . . .
H28B_1 H 1.073330 0.289714 0.531995 0.043 Uiso 1 1 calc R U . . .
H28C_1 H 1.017561 0.219813 0.551184 0.043 Uiso 1 1 calc R U . . .
C29_1 C 1.37182(18) 0.12684(14) 0.72174(10) 0.0281(6) Uani 1 1 d . . . . .
H29A_1 H 1.438984 0.091774 0.712746 0.042 Uiso 1 1 calc R U . . .
H29B_1 H 1.339230 0.098812 0.755382 0.042 Uiso 1 1 calc R U . . .
H29C_1 H 1.390210 0.170268 0.728687 0.042 Uiso 1 1 calc R U . . .
Si1_2 Si 0.63032(5) 0.64548(4) 0.12072(3) 0.02210(15) Uani 1 1 d . . . . .
O1_2 O 0.28445(11) 0.77581(8) 0.22189(6) 0.0201(3) Uani 1 1 d . . . . .
C1_2 C 0.34059(17) 0.85553(13) 0.29789(9) 0.0201(5) Uani 1 1 d . . . . .
O2_2 O 0.32057(13) 0.84828(9) 0.13232(6) 0.0259(4) Uani 1 1 d . . . . .
C2_2 C 0.27442(17) 0.79871(12) 0.32463(9) 0.0193(5) Uani 1 1 d . . . . .
H2_2 H 0.221714 0.789239 0.301339 0.023 Uiso 1 1 calc R U . . .
O3_2 O 0.18304(12) 0.77483(9) 0.41450(6) 0.0236(4) Uani 1 1 d . . . . .
C3_2 C 0.39979(17) 0.76713(12) 0.31921(9) 0.0188(5) Uani 1 1 d . . . . .
H3_2 H 0.443447 0.749867 0.355064 0.023 Uiso 1 1 calc R U . . .
O4_2 O 0.75703(12) 0.64696(9) 0.46104(6) 0.0220(3) Uani 1 1 d . . . . .
C4_2 C 0.24166(17) 0.80855(13) 0.38119(10) 0.0206(5) Uani 1 1 d . . . . .
O5_2 O 0.92539(12) 0.55469(9) 0.43209(6) 0.0221(3) Uani 1 1 d . . . . .
C5_2 C 0.29072(18) 0.86697(13) 0.38825(10) 0.0235(5) Uani 1 1 d . . . . .
H5_2 H 0.284906 0.883637 0.420682 0.028 Uiso 1 1 calc R U . . .
O6_2 O 0.79448(12) 0.58161(9) 0.22184(6) 0.0246(4) Uani 1 1 d . . . . .
C6_2 C 0.34480(18) 0.89298(13) 0.34193(10) 0.0231(5) Uani 1 1 d . . . . .
H6_2 H 0.382239 0.931470 0.337425 0.028 Uiso 1 1 calc R U . . .
C7_2 C 0.34246(18) 0.90199(13) 0.23619(10) 0.0229(5) Uani 1 1 d . . . . .
H7A_2 H 0.409818 0.875832 0.219778 0.028 Uiso 1 1 calc R U . . .
H7B_2 H 0.349405 0.953510 0.234459 0.028 Uiso 1 1 calc R U . . .
C8_2 C 0.24369(19) 0.91432(13) 0.19878(10) 0.0248(5) Uani 1 1 d . . . . .
H8A_2 H 0.175565 0.924892 0.220326 0.030 Uiso 1 1 calc R U . . .
H8B_2 H 0.239501 0.960985 0.166196 0.030 Uiso 1 1 calc R U . . .
C9_2 C 0.24565(18) 0.84749(13) 0.17694(9) 0.0223(5) Uani 1 1 d . . . . .
C10_2 C 0.13209(19) 0.84921(15) 0.15979(10) 0.0296(6) Uani 1 1 d . . . . .
H10A_2 H 0.099103 0.898889 0.131648 0.044 Uiso 1 1 calc R U . . .
H10B_2 H 0.085331 0.842827 0.192793 0.044 Uiso 1 1 calc R U . . .
H10C_2 H 0.138326 0.807041 0.143816 0.044 Uiso 1 1 calc R U . . .
C11_2 C 0.37295(19) 0.77194(14) 0.12730(10) 0.0267(5) Uani 1 1 d . . . . .
H11A_2 H 0.416447 0.775974 0.092650 0.032 Uiso 1 1 calc R U . . .
H11B_2 H 0.316517 0.745487 0.125525 0.032 Uiso 1 1 calc R U . . .
C12_2 C 0.44740(18) 0.72715(13) 0.17827(9) 0.0195(5) Uani 1 1 d . . . . .
C13_2 C 0.39684(17) 0.74286(12) 0.22603(9) 0.0191(5) Uani 1 1 d . . . . .
C14_2 C 0.45169(17) 0.72869(12) 0.27688(9) 0.0177(5) Uani 1 1 d . . . . .
C15_2 C 0.56211(17) 0.68524(12) 0.27963(9) 0.0178(5) Uani 1 1 d . . . . .
C16_2 C 0.61033(17) 0.66059(12) 0.23344(9) 0.0185(5) Uani 1 1 d . . . . .
C17_2 C 0.55769(18) 0.68180(13) 0.18084(9) 0.0200(5) Uani 1 1 d . . . . .
C18_2 C 0.6685(2) 0.53768(14) 0.14280(11) 0.0317(6) Uani 1 1 d . . . . .
H18A_2 H 0.711600 0.519201 0.113393 0.048 Uiso 1 1 calc R U . . .
H18B_2 H 0.601319 0.520311 0.148849 0.048 Uiso 1 1 calc R U . . .
H18C_2 H 0.712588 0.516866 0.177777 0.048 Uiso 1 1 calc R U . . .
C19_2 C 0.7479(2) 0.68751(16) 0.09518(10) 0.0316(6) Uani 1 1 d . . . . .
H19A_2 H 0.790921 0.661986 0.068966 0.047 Uiso 1 1 calc R U . . .
H19B_2 H 0.795207 0.679601 0.127167 0.047 Uiso 1 1 calc R U . . .
H19C_2 H 0.719474 0.743060 0.075975 0.047 Uiso 1 1 calc R U . . .
C20_2 C 0.5365(2) 0.67535(16) 0.05789(10) 0.0325(6) Uani 1 1 d . . . . .
H20A_2 H 0.571731 0.647616 0.031348 0.049 Uiso 1 1 calc R U . . .
H20B_2 H 0.521862 0.731198 0.039598 0.049 Uiso 1 1 calc R U . . .
H20C_2 H 0.466755 0.662831 0.069901 0.049 Uiso 1 1 calc R U . . .
C21_2 C 0.72664(18) 0.61290(12) 0.25016(9) 0.0188(5) Uani 1 1 d . . . . .
C22_2 C 0.74365(17) 0.61215(12) 0.30822(9) 0.0180(5) Uani 1 1 d . . . . .
C23_2 C 0.64843(17) 0.65705(12) 0.32568(9) 0.0171(5) Uani 1 1 d . . . . .
C24_2 C 0.64956(17) 0.66931(12) 0.37763(9) 0.0186(5) Uani 1 1 d . . . . .
H24_2 H 0.585688 0.699879 0.390296 0.022 Uiso 1 1 calc R U . . .
C25_2 C 0.74541(17) 0.63620(13) 0.41067(9) 0.0185(5) Uani 1 1 d . . . . .
C26_2 C 0.83956(17) 0.58709(13) 0.39375(9) 0.0191(5) Uani 1 1 d . . . . .
C27_2 C 0.83912(17) 0.57659(12) 0.34166(9) 0.0191(5) Uani 1 1 d . . . . .
H27_2 H 0.902588 0.545766 0.328910 0.023 Uiso 1 1 calc R U . . .
C28_2 C 0.67124(18) 0.70609(13) 0.47605(10) 0.0234(5) Uani 1 1 d . . . . .
H28A_2 H 0.693256 0.712693 0.510595 0.035 Uiso 1 1 calc R U . . .
H28B_2 H 0.602546 0.690621 0.482106 0.035 Uiso 1 1 calc R U . . .
H28C_2 H 0.659773 0.755060 0.445623 0.035 Uiso 1 1 calc R U . . .
C29_2 C 1.01962(19) 0.50137(15) 0.41808(10) 0.0296(6) Uani 1 1 d . . . . .
H29A_2 H 1.071618 0.477217 0.450187 0.044 Uiso 1 1 calc R U . . .
H29B_2 H 1.055596 0.529019 0.385680 0.044 Uiso 1 1 calc R U . . .
H29C_2 H 0.996227 0.461315 0.408773 0.044 Uiso 1 1 calc R U . . .
Si1_3 Si 0.37761(6) 0.68277(4) 0.90456(3) 0.02938(16) Uani 1 1 d . . . . .
O1_3 O 0.05548(12) 0.72916(9) 0.76436(6) 0.0224(3) Uani 1 1 d . . . . .
C1_3 C 0.13642(18) 0.67376(13) 0.66616(9) 0.0205(5) Uani 1 1 d . . . . .
O2_3 O 0.09018(13) 0.61815(9) 0.84212(7) 0.0273(4) Uani 1 1 d . . . . .
C2_3 C 0.06352(18) 0.75579(13) 0.65068(9) 0.0206(5) Uani 1 1 d . . . . .
H2_3 H 0.004473 0.771980 0.676557 0.025 Uiso 1 1 calc R U . . .
O3_3 O -0.02682(13) 0.83931(9) 0.56237(7) 0.0288(4) Uani 1 1 d . . . . .
C3_3 C 0.18508(18) 0.74063(13) 0.66571(9) 0.0207(5) Uani 1 1 d . . . . .
H3_3 H 0.232330 0.755930 0.632904 0.025 Uiso 1 1 calc R U . . .
O4_3 O 0.53944(12) 0.80564(9) 0.54690(6) 0.0247(4) Uani 1 1 d . . . . .
C4_3 C 0.04004(18) 0.78018(14) 0.58890(10) 0.0230(5) Uani 1 1 d . . . . .
O5_3 O 0.72093(12) 0.74464(10) 0.60353(7) 0.0284(4) Uani 1 1 d . . . . .
C5_3 C 0.10738(19) 0.71705(14) 0.56774(10) 0.0261(5) Uani 1 1 d . . . . .
H5_3 H 0.114816 0.718888 0.529374 0.031 Uiso 1 1 calc R U . . .
O6_3 O 0.56951(14) 0.67215(12) 0.81764(7) 0.0449(5) Uani 1 1 d . . . . .
C6_3 C 0.15602(18) 0.65708(14) 0.61131(10) 0.0245(5) Uani 1 1 d . . . . .
H6_3 H 0.198769 0.608678 0.607756 0.029 Uiso 1 1 calc R U . . .
C7_3 C 0.13837(19) 0.60626(13) 0.71948(9) 0.0235(5) Uani 1 1 d . . . . .
H7A_3 H 0.154310 0.558478 0.708376 0.028 Uiso 1 1 calc R U . . .
H7B_3 H 0.201069 0.600746 0.743547 0.028 Uiso 1 1 calc R U . . .
C8_3 C 0.03575(19) 0.60984(13) 0.75539(10) 0.0246(5) Uani 1 1 d . . . . .
H8A_3 H -0.029995 0.629443 0.730081 0.030 Uiso 1 1 calc R U . . .
H8B_3 H 0.037729 0.556541 0.778700 0.030 Uiso 1 1 calc R U . . .
C9_3 C 0.02155(19) 0.66009(13) 0.79402(10) 0.0241(5) Uani 1 1 d . . . . .
C10_3 C -0.0971(2) 0.68849(15) 0.80965(11) 0.0308(6) Uani 1 1 d . . . . .
H10A_3 H -0.126470 0.644102 0.827243 0.046 Uiso 1 1 calc R U . . .
H10B_3 H -0.141118 0.721858 0.775760 0.046 Uiso 1 1 calc R U . . .
H10C_3 H -0.100729 0.717921 0.836088 0.046 Uiso 1 1 calc R U . . .
C11_3 C 0.1317(2) 0.66642(15) 0.86557(10) 0.0294(6) Uani 1 1 d . . . . .
H11A_3 H 0.171351 0.635283 0.901691 0.035 Uiso 1 1 calc R U . . .
H11B_3 H 0.070082 0.708351 0.872302 0.035 Uiso 1 1 calc R U . . .
C12_3 C 0.20910(19) 0.69990(13) 0.82319(9) 0.0245(5) Uani 1 1 d . . . . .
C13_3 C 0.16589(18) 0.72332(13) 0.76914(10) 0.0216(5) Uani 1 1 d . . . . .
C14_3 C 0.22586(18) 0.74033(12) 0.71983(9) 0.0205(5) Uani 1 1 d . . . . .
C15_3 C 0.33464(18) 0.73943(13) 0.72849(9) 0.0216(5) Uani 1 1 d . . . . .
C16_3 C 0.37884(19) 0.71658(14) 0.78351(10) 0.0249(5) Uani 1 1 d . . . . .
C17_3 C 0.3191(2) 0.69766(14) 0.83242(10) 0.0264(5) Uani 1 1 d . . . . .
C18_3 C 0.4548(3) 0.75460(19) 0.90012(12) 0.0497(8) Uani 1 1 d . . . . .
H18A_3 H 0.530517 0.727475 0.914396 0.075 Uiso 1 1 calc R U . . .
H18B_3 H 0.418402 0.788211 0.922738 0.075 Uiso 1 1 calc R U . . .
H18C_3 H 0.456353 0.786002 0.860895 0.075 Uiso 1 1 calc R U . . .
C19_3 C 0.4592(3) 0.58135(17) 0.93603(12) 0.0517(8) Uani 1 1 d . . . . .
H19A_3 H 0.485946 0.574698 0.973589 0.077 Uiso 1 1 calc R U . . .
H19B_3 H 0.522164 0.568800 0.912316 0.077 Uiso 1 1 calc R U . . .
H19C_3 H 0.412658 0.546775 0.938866 0.077 Uiso 1 1 calc R U . . .
C20_3 C 0.2617(2) 0.70426(18) 0.95295(11) 0.0429(7) Uani 1 1 d . . . . .
H20A_3 H 0.290042 0.712051 0.985550 0.064 Uiso 1 1 calc R U . . .
H20B_3 H 0.229031 0.660735 0.965576 0.064 Uiso 1 1 calc R U . . .
H20C_3 H 0.205344 0.751238 0.933023 0.064 Uiso 1 1 calc R U . . .
C21_3 C 0.5015(2) 0.70280(15) 0.77900(10) 0.0289(6) Uani 1 1 d . . . . .
C22_3 C 0.52387(18) 0.72709(13) 0.71857(10) 0.0231(5) Uani 1 1 d . . . . .
C23_3 C 0.42520(18) 0.75159(13) 0.68778(9) 0.0207(5) Uani 1 1 d . . . . .
C24_3 C 0.42627(18) 0.78109(12) 0.62932(9) 0.0202(5) Uani 1 1 d . . . . .
H24_3 H 0.359381 0.801613 0.607757 0.024 Uiso 1 1 calc R U . . .
C25_3 C 0.52699(18) 0.77980(13) 0.60338(9) 0.0212(5) Uani 1 1 d . . . . .
C26_3 C 0.62689(18) 0.74831(13) 0.63502(10) 0.0232(5) Uani 1 1 d . . . . .
C27_3 C 0.62520(19) 0.72414(14) 0.69288(10) 0.0256(5) Uani 1 1 d . . . . .
H27_3 H 0.691677 0.705917 0.714632 0.031 Uiso 1 1 calc R U . . .
C28_3 C 0.4416(2) 0.84519(17) 0.51283(10) 0.0367(7) Uani 1 1 d . . . . .
H28A_3 H 0.461651 0.865700 0.473742 0.055 Uiso 1 1 calc R U . . .
H28B_3 H 0.398130 0.887923 0.526231 0.055 Uiso 1 1 calc R U . . .
H28C_3 H 0.397780 0.809067 0.515153 0.055 Uiso 1 1 calc R U . . .
C29_3 C 0.82207(19) 0.70344(16) 0.63376(12) 0.0371(7) Uani 1 1 d . . . . .
H29A_3 H 0.882499 0.699046 0.607288 0.056 Uiso 1 1 calc R U . . .
H29B_3 H 0.818238 0.651603 0.656186 0.056 Uiso 1 1 calc R U . . .
H29C_3 H 0.835306 0.731237 0.658665 0.056 Uiso 1 1 calc R U . . .
Si1_4 Si 0.78041(6) 0.85755(4) 0.90772(3) 0.03268(17) Uani 1 1 d . . . . .
O1_4 O 1.09614(12) 0.90199(9) 0.76341(6) 0.0229(4) Uani 1 1 d . . . . .
C1_4 C 1.01366(17) 1.01122(13) 0.65028(9) 0.0213(5) Uani 1 1 d . . . . .
O2_4 O 1.05065(13) 0.97883(9) 0.82339(7) 0.0278(4) Uani 1 1 d . . . . .
C2_4 C 1.09001(17) 0.93449(13) 0.64865(9) 0.0200(5) Uani 1 1 d . . . . .
H2_4 H 1.148825 0.905220 0.678405 0.024 Uiso 1 1 calc R U . . .
O3_4 O 1.18437(12) 0.89620(9) 0.56961(7) 0.0246(4) Uani 1 1 d . . . . .
C3_4 C 0.96859(17) 0.93964(12) 0.66295(9) 0.0199(5) Uani 1 1 d . . . . .
H3_4 H 0.922534 0.939803 0.631938 0.024 Uiso 1 1 calc R U . . .
O4_4 O 0.59398(14) 0.89163(11) 0.82013(7) 0.0358(4) Uani 1 1 d . . . . .
C4_4 C 1.11703(17) 0.94318(13) 0.58780(9) 0.0206(5) Uani 1 1 d . . . . .
O5_4 O 0.60837(12) 0.94882(10) 0.55288(7) 0.0264(4) Uani 1 1 d . . . . .
C5_4 C 1.05049(18) 1.02054(13) 0.55488(10) 0.0233(5) Uani 1 1 d . . . . .
H5_4 H 1.047675 1.040617 0.515056 0.028 Uiso 1 1 calc R U . . .
O6_4 O 0.43175(12) 0.96530(10) 0.60822(7) 0.0277(4) Uani 1 1 d . . . . .
C6_4 C 0.99504(18) 1.05776(13) 0.58974(10) 0.0237(5) Uani 1 1 d . . . . .
H6_4 H 0.948071 1.109053 0.577319 0.028 Uiso 1 1 calc R U . . .
C7_4 C 1.00851(19) 1.05421(13) 0.69331(10) 0.0256(5) Uani 1 1 d . . . . .
H7A_4 H 0.945173 1.046528 0.717699 0.031 Uiso 1 1 calc R U . . .
H7B_4 H 0.991655 1.110144 0.672625 0.031 Uiso 1 1 calc R U . . .
C8_4 C 1.10923(19) 1.03358(14) 0.73154(10) 0.0273(5) Uani 1 1 d . . . . .
H8A_4 H 1.176105 1.027583 0.708550 0.033 Uiso 1 1 calc R U . . .
H8B_4 H 1.104229 1.077594 0.745926 0.033 Uiso 1 1 calc R U . . .
C9_4 C 1.12409(19) 0.96071(14) 0.78136(10) 0.0258(5) Uani 1 1 d . . . . .
C10_4 C 1.2419(2) 0.92547(16) 0.80382(11) 0.0352(6) Uani 1 1 d . . . . .
H10A_4 H 1.269000 0.964977 0.811759 0.053 Uiso 1 1 calc R U . . .
H10B_4 H 1.288509 0.905890 0.775778 0.053 Uiso 1 1 calc R U . . .
H10C_4 H 1.244397 0.882756 0.838448 0.053 Uiso 1 1 calc R U . . .
C11_4 C 1.0155(2) 0.91306(14) 0.85845(10) 0.0286(6) Uani 1 1 d . . . . .
H11A_4 H 0.973585 0.925734 0.890651 0.034 Uiso 1 1 calc R U . . .
H11B_4 H 1.080195 0.868079 0.873091 0.034 Uiso 1 1 calc R U . . .
C12_4 C 0.94345(18) 0.89509(13) 0.82177(10) 0.0233(5) Uani 1 1 d . . . . .
C13_4 C 0.98694(18) 0.90175(13) 0.76838(10) 0.0213(5) Uani 1 1 d . . . . .
C14_4 C 0.92846(18) 0.90940(12) 0.72030(9) 0.0201(5) Uani 1 1 d . . . . .
C15_4 C 0.82187(18) 0.90075(12) 0.73089(9) 0.0206(5) Uani 1 1 d . . . . .
C16_4 C 0.77964(18) 0.88889(13) 0.78596(10) 0.0227(5) Uani 1 1 d . . . . .
C17_4 C 0.83684(19) 0.88515(13) 0.83332(10) 0.0250(5) Uani 1 1 d . . . . .
C18_4 C 0.8925(3) 0.8308(2) 0.96161(12) 0.0623(10) Uani 1 1 d . . . . .
H18A_4 H 0.870592 0.800503 0.997822 0.093 Uiso 1 1 calc R U . . .
H18B_4 H 0.904794 0.877900 0.965396 0.093 Uiso 1 1 calc R U . . .
H18C_4 H 0.960676 0.799869 0.949806 0.093 Uiso 1 1 calc R U . . .
C19_4 C 0.6663(3) 0.93530(19) 0.92198(13) 0.0550(9) Uani 1 1 d . . . . .
H19A_4 H 0.636709 0.915613 0.959094 0.082 Uiso 1 1 calc R U . . .
H19B_4 H 0.607812 0.952362 0.893268 0.082 Uiso 1 1 calc R U . . .
H19C_4 H 0.694086 0.979070 0.921122 0.082 Uiso 1 1 calc R U . . .
C20_4 C 0.7407(2) 0.76634(16) 0.91967(11) 0.0408(7) Uani 1 1 d . . . . .
H20A_4 H 0.696259 0.757650 0.953434 0.061 Uiso 1 1 calc R U . . .
H20B_4 H 0.807400 0.722883 0.924681 0.061 Uiso 1 1 calc R U . . .
H20C_4 H 0.697617 0.770470 0.887192 0.061 Uiso 1 1 calc R U . . .
C21_4 C 0.65973(19) 0.89437(13) 0.78200(10) 0.0248(5) Uani 1 1 d . . . . .
C22_4 C 0.63483(18) 0.90989(13) 0.72218(10) 0.0225(5) Uani 1 1 d . . . . .
C23_4 C 0.73132(18) 0.90955(12) 0.69141(10) 0.0206(5) Uani 1 1 d . . . . .
C24_4 C 0.72681(18) 0.91963(13) 0.63417(10) 0.0224(5) Uani 1 1 d . . . . .
H24_4 H 0.792312 0.915244 0.613033 0.027 Uiso 1 1 calc R U . . .
C25_4 C 0.62459(18) 0.93627(13) 0.60826(10) 0.0221(5) Uani 1 1 d . . . . .
C26_4 C 0.52632(18) 0.94353(13) 0.63925(10) 0.0236(5) Uani 1 1 d . . . . .
C27_4 C 0.53260(19) 0.92701(13) 0.69700(10) 0.0248(5) Uani 1 1 d . . . . .
H27_4 H 0.468175 0.927397 0.718870 0.030 Uiso 1 1 calc R U . . .
C28_4 C 0.7037(2) 0.93428(16) 0.51943(10) 0.0323(6) Uani 1 1 d . . . . .
H28A_4 H 0.680541 0.940276 0.481339 0.048 Uiso 1 1 calc R U . . .
H28B_4 H 0.750100 0.881436 0.536227 0.048 Uiso 1 1 calc R U . . .
H28C_4 H 0.745836 0.971170 0.517826 0.048 Uiso 1 1 calc R U . . .
C29_4 C 0.33203(19) 0.98189(16) 0.63781(11) 0.0317(6) Uani 1 1 d . . . . .
H29A_4 H 0.269028 1.002192 0.611348 0.048 Uiso 1 1 calc R U . . .
H29B_4 H 0.333327 1.020488 0.656162 0.048 Uiso 1 1 calc R U . . .
H29C_4 H 0.325174 0.934391 0.666246 0.048 Uiso 1 1 calc R U . . .
C1_7 C -0.1842(7) 0.5298(5) -0.0049(4) 0.057(3) Uani 0.5 1 d D U P A -1
H1A_7 H -0.244523 0.573511 -0.025415 0.086 Uiso 0.5 1 calc R U P A -1
H1B_7 H -0.197570 0.517767 0.035498 0.086 Uiso 0.5 1 calc R U P A -1
H1C_7 H -0.180528 0.484572 -0.016913 0.086 Uiso 0.5 1 calc R U P A -1
C2_7 C -0.0775(5) 0.5507(4) -0.0169(3) 0.051(2) Uani 0.5 1 d D U P A -1
H2A_7 H -0.079490 0.593980 -0.002296 0.061 Uiso 0.5 1 calc R U P A -1
H2B_7 H -0.068167 0.568278 -0.058084 0.061 Uiso 0.5 1 calc R U P A -1
C3_7 C 0.0193(6) 0.4828(4) 0.0096(3) 0.043(2) Uani 0.5 1 d D U P A -1
H3A_7 H 0.010881 0.466201 0.050794 0.052 Uiso 0.5 1 calc R U P A -1
H3B_7 H 0.019805 0.438996 -0.004226 0.052 Uiso 0.5 1 calc R U P A -1
C4_7 C 0.1271(6) 0.5025(4) -0.0037(3) 0.0483(19) Uani 0.5 1 d D U P A -1
H4A_7 H 0.136663 0.516036 -0.044854 0.058 Uiso 0.5 1 calc R U P A -1
H4B_7 H 0.123388 0.548978 0.007444 0.058 Uiso 0.5 1 calc R U P A -1
C5_7 C 0.2264(7) 0.4397(5) 0.0243(4) 0.055(2) Uani 0.5 1 d D U P A -1
H5A_7 H 0.292483 0.457961 0.014072 0.082 Uiso 0.5 1 calc R U P A -1
H5B_7 H 0.233551 0.394209 0.011999 0.082 Uiso 0.5 1 calc R U P A -1
H5C_7 H 0.218341 0.425861 0.065126 0.082 Uiso 0.5 1 calc R U P A -1
C1_5 C 0.3779(3) 0.1151(2) 0.87522(13) 0.0522(8) Uani 1 1 d D U . . .
H1A_5 H 0.363807 0.168020 0.849678 0.078 Uiso 1 1 calc R U . . .
H1B_5 H 0.424225 0.078911 0.856711 0.078 Uiso 1 1 calc R U . . .
H1C_5 H 0.415768 0.110997 0.909379 0.078 Uiso 1 1 calc R U . . .
C2_5 C 0.2674(3) 0.0951(2) 0.89077(15) 0.0691(10) Uani 1 1 d D U . . .
H2A_5 H 0.219494 0.133955 0.907278 0.083 Uiso 1 1 calc R U . . .
H2B_5 H 0.230100 0.099115 0.855998 0.083 Uiso 1 1 calc R U . . .
C3_5 C 0.2790(3) 0.0143(2) 0.93224(14) 0.0615(9) Uani 1 1 d D U . . .
H3A_5 H 0.325109 -0.024615 0.915344 0.074 Uiso 1 1 calc R U . . .
H3B_5 H 0.317898 0.009833 0.966666 0.074 Uiso 1 1 calc R U . . .
C4_5 C 0.1699(3) -0.0040(2) 0.94843(16) 0.0735(11) Uani 1 1 d D U . . .
H4A_5 H 0.130393 0.001354 0.913967 0.088 Uiso 1 1 calc R U . . .
H4B_5 H 0.124252 0.034402 0.965957 0.088 Uiso 1 1 calc R U . . .
C5_5 C 0.1821(4) -0.0855(3) 0.98922(17) 0.1041(17) Uani 1 1 d D U . . .
H5A_5 H 0.109100 -0.094355 0.996905 0.156 Uiso 1 1 calc R U . . .
H5B_5 H 0.217093 -0.090258 1.024411 0.156 Uiso 1 1 calc R U . . .
H5C_5 H 0.227970 -0.123886 0.972403 0.156 Uiso 1 1 calc R U . . .

loop_
_atom_site_aniso_label
_atom_site_aniso_U_11
_atom_site_aniso_U_22
_atom_site_aniso_U_33
_atom_site_aniso_U_23
_atom_site_aniso_U_13
_atom_site_aniso_U_12
Si1_1 0.0294(4) 0.0270(4) 0.0229(4) -0.0117(3) 0.0044(3) -0.0096(3)
O1_1 0.0297(9) 0.0192(9) 0.0363(10) -0.0118(8) -0.0034(7) 0.0000(7)
C1_1 0.0199(11) 0.0206(12) 0.0212(12) -0.0018(10) 0.0000(9) -0.0029(9)
O2_1 0.0183(8) 0.0165(8) 0.0289(9) -0.0067(7) 0.0012(7) -0.0018(6)
C2_1 0.0182(11) 0.0213(12) 0.0209(12) -0.0037(10) -0.0003(9) -0.0034(9)
O3_1 0.0244(9) 0.0353(10) 0.0310(10) -0.0139(8) -0.0016(7) -0.0072(8)
C3_1 0.0182(11) 0.0180(12) 0.0242(12) -0.0057(10) 0.0000(9) -0.0018(9)
O4_1 0.0267(9) 0.0338(10) 0.0265(9) -0.0141(8) -0.0044(7) -0.0043(7)
C4_1 0.0168(11) 0.0246(13) 0.0251(13) -0.0052(10) -0.0035(9) 0.0020(10)
O5_1 0.0172(8) 0.0255(9) 0.0307(9) -0.0117(7) -0.0011(7) -0.0008(7)
C5_1 0.0265(13) 0.0366(15) 0.0204(13) -0.0047(11) 0.0002(10) -0.0056(11)
O6_1 0.0203(8) 0.0334(10) 0.0245(9) -0.0135(8) 0.0001(7) -0.0023(7)
C6_1 0.0221(12) 0.0291(14) 0.0240(13) 0.0013(11) 0.0016(10) -0.0032(11)
C7_1 0.0274(13) 0.0184(12) 0.0278(13) -0.0023(10) 0.0014(10) -0.0058(10)
C8_1 0.0278(13) 0.0179(12) 0.0363(15) -0.0059(11) -0.0027(11) -0.0013(10)
C9_1 0.0245(12) 0.0174(12) 0.0346(14) -0.0099(11) 0.0007(10) -0.0006(10)
C10_1 0.0233(13) 0.0279(14) 0.0409(16) -0.0124(12) 0.0024(11) 0.0019(11)
C11_1 0.0274(13) 0.0277(14) 0.0303(14) -0.0125(11) 0.0006(11) -0.0002(11)
C12_1 0.0232(12) 0.0187(12) 0.0248(13) -0.0069(10) 0.0047(10) -0.0066(10)
C13_1 0.0183(11) 0.0140(11) 0.0267(13) -0.0039(10) 0.0001(9) -0.0040(9)
C14_1 0.0191(11) 0.0145(11) 0.0204(12) -0.0029(9) 0.0024(9) -0.0049(9)
C15_1 0.0205(11) 0.0157(11) 0.0219(12) -0.0047(9) 0.0020(9) -0.0055(9)
C16_1 0.0220(12) 0.0174(12) 0.0211(12) -0.0051(9) 0.0011(9) -0.0063(9)
C17_1 0.0246(12) 0.0207(12) 0.0248(13) -0.0085(10) 0.0047(10) -0.0088(10)
C18_1 0.0410(16) 0.0465(17) 0.0285(15) -0.0162(13) 0.0067(12) -0.0067(13)
C19_1 0.0476(16) 0.0405(16) 0.0365(16) -0.0204(13) 0.0129(13) -0.0234(13)
C20_1 0.0393(15) 0.0353(15) 0.0257(14) -0.0101(12) 0.0003(11) -0.0124(12)
C21_1 0.0211(11) 0.0182(12) 0.0232(13) -0.0054(10) 0.0000(10) -0.0057(9)
C22_1 0.0209(11) 0.0179(12) 0.0220(12) -0.0056(10) 0.0008(9) -0.0079(9)
C23_1 0.0186(11) 0.0141(11) 0.0224(12) -0.0042(9) 0.0014(9) -0.0051(9)
C24_1 0.0189(11) 0.0193(12) 0.0231(12) -0.0044(10) 0.0001(9) -0.0057(9)
C25_1 0.0220(12) 0.0198(12) 0.0232(12) -0.0097(10) 0.0049(9) -0.0083(10)
C26_1 0.0163(11) 0.0157(11) 0.0294(13) -0.0066(10) 0.0018(9) -0.0031(9)
C27_1 0.0202(11) 0.0185(12) 0.0222(12) -0.0053(10) -0.0017(9) -0.0051(9)
C28_1 0.0247(12) 0.0368(15) 0.0242(13) -0.0120(11) 0.0001(10) -0.0060(11)
C29_1 0.0192(12) 0.0267(13) 0.0363(15) -0.0107(11) -0.0062(10) -0.0004(10)
Si1_2 0.0226(3) 0.0255(4) 0.0180(3) -0.0086(3) 0.0002(3) -0.0043(3)
O1_2 0.0168(8) 0.0187(8) 0.0209(8) -0.0034(7) -0.0029(6) -0.0010(6)
C1_2 0.0185(11) 0.0162(11) 0.0247(12) -0.0065(10) -0.0014(9) -0.0028(9)
O2_2 0.0266(9) 0.0241(9) 0.0195(8) -0.0040(7) 0.0003(7) 0.0015(7)
C2_2 0.0177(11) 0.0191(12) 0.0202(12) -0.0066(10) -0.0007(9) -0.0024(9)
O3_2 0.0197(8) 0.0234(9) 0.0249(9) -0.0073(7) 0.0020(7) -0.0019(7)
C3_2 0.0158(11) 0.0161(11) 0.0224(12) -0.0048(9) -0.0004(9) -0.0020(9)
O4_2 0.0213(8) 0.0251(9) 0.0193(8) -0.0102(7) -0.0023(6) -0.0015(7)
C4_2 0.0147(11) 0.0186(12) 0.0245(12) -0.0066(10) -0.0024(9) 0.0026(9)
O5_2 0.0177(8) 0.0243(9) 0.0213(8) -0.0070(7) -0.0035(6) 0.0001(7)
C5_2 0.0204(12) 0.0243(13) 0.0266(13) -0.0126(10) -0.0020(10) -0.0014(10)
O6_2 0.0230(8) 0.0257(9) 0.0222(9) -0.0089(7) 0.0038(7) -0.0013(7)
C6_2 0.0182(11) 0.0188(12) 0.0324(14) -0.0100(10) -0.0016(10) -0.0023(9)
C7_2 0.0229(12) 0.0170(12) 0.0274(13) -0.0062(10) 0.0022(10) -0.0043(10)
C8_2 0.0249(12) 0.0194(12) 0.0234(13) -0.0018(10) -0.0010(10) -0.0005(10)
C9_2 0.0225(12) 0.0214(12) 0.0173(12) -0.0018(10) -0.0026(9) -0.0009(10)
C10_2 0.0252(13) 0.0299(14) 0.0291(14) -0.0090(11) -0.0076(10) 0.0015(11)
C11_2 0.0249(12) 0.0283(13) 0.0234(13) -0.0099(11) -0.0022(10) 0.0011(10)
C12_2 0.0228(12) 0.0174(11) 0.0186(12) -0.0061(9) -0.0012(9) -0.0053(9)
C13_2 0.0176(11) 0.0146(11) 0.0235(12) -0.0043(9) -0.0021(9) -0.0032(9)
C14_2 0.0201(11) 0.0141(11) 0.0185(11) -0.0034(9) 0.0012(9) -0.0062(9)
C15_2 0.0192(11) 0.0142(11) 0.0196(12) -0.0027(9) -0.0004(9) -0.0064(9)
C16_2 0.0184(11) 0.0170(11) 0.0193(12) -0.0052(9) 0.0000(9) -0.0036(9)
C17_2 0.0226(12) 0.0173(12) 0.0204(12) -0.0047(9) 0.0000(9) -0.0073(9)
C18_2 0.0350(14) 0.0306(14) 0.0303(14) -0.0147(12) 0.0023(11) -0.0046(11)
C19_2 0.0293(13) 0.0412(16) 0.0237(13) -0.0087(12) 0.0034(11) -0.0108(12)
C20_2 0.0321(14) 0.0401(16) 0.0261(14) -0.0166(12) -0.0004(11) -0.0034(12)
C21_2 0.0208(11) 0.0144(11) 0.0195(12) -0.0029(9) 0.0006(9) -0.0048(9)
C22_2 0.0204(11) 0.0143(11) 0.0193(11) -0.0047(9) 0.0010(9) -0.0056(9)
C23_2 0.0170(11) 0.0145(11) 0.0197(12) -0.0041(9) -0.0013(9) -0.0049(9)
C24_2 0.0182(11) 0.0163(11) 0.0211(12) -0.0059(9) 0.0018(9) -0.0049(9)
C25_2 0.0210(11) 0.0198(12) 0.0153(11) -0.0047(9) 0.0005(9) -0.0071(9)
C26_2 0.0170(11) 0.0181(12) 0.0209(12) -0.0027(9) -0.0018(9) -0.0057(9)
C27_2 0.0179(11) 0.0166(11) 0.0214(12) -0.0055(9) 0.0022(9) -0.0032(9)
C28_2 0.0219(12) 0.0257(13) 0.0230(12) -0.0117(10) 0.0002(10) -0.0023(10)
C29_2 0.0208(12) 0.0324(14) 0.0301(14) -0.0102(11) -0.0053(10) 0.0034(11)
Si1_3 0.0343(4) 0.0323(4) 0.0185(3) -0.0053(3) -0.0052(3) -0.0058(3)
O1_3 0.0217(8) 0.0193(8) 0.0225(8) -0.0029(7) 0.0011(6) -0.0036(7)
C1_3 0.0218(11) 0.0190(12) 0.0198(12) -0.0060(10) -0.0011(9) -0.0037(9)
O2_3 0.0315(9) 0.0241(9) 0.0216(9) -0.0022(7) -0.0008(7) -0.0051(7)
C2_3 0.0198(11) 0.0166(11) 0.0216(12) -0.0016(9) -0.0035(9) -0.0029(9)
O3_3 0.0269(9) 0.0277(10) 0.0264(9) 0.0003(8) -0.0071(7) -0.0069(8)
C3_3 0.0202(11) 0.0215(12) 0.0191(12) -0.0042(10) -0.0009(9) -0.0055(9)
O4_3 0.0209(8) 0.0293(9) 0.0223(9) -0.0071(7) -0.0008(7) -0.0049(7)
C4_3 0.0215(12) 0.0241(13) 0.0225(12) -0.0019(10) -0.0021(10) -0.0102(10)
O5_3 0.0177(8) 0.0358(10) 0.0297(9) -0.0085(8) -0.0004(7) -0.0057(7)
C5_3 0.0249(12) 0.0339(14) 0.0194(12) -0.0075(11) -0.0013(10) -0.0082(11)
O6_3 0.0306(10) 0.0690(14) 0.0263(10) -0.0041(10) -0.0107(8) -0.0093(10)
C6_3 0.0228(12) 0.0252(13) 0.0262(13) -0.0101(11) 0.0007(10) -0.0052(10)
C7_3 0.0270(12) 0.0188(12) 0.0220(12) -0.0052(10) 0.0009(10) -0.0035(10)
C8_3 0.0275(13) 0.0204(12) 0.0230(13) -0.0030(10) 0.0015(10) -0.0061(10)
C9_3 0.0256(12) 0.0201(12) 0.0225(12) -0.0022(10) 0.0005(10) -0.0049(10)
C10_3 0.0300(13) 0.0272(14) 0.0318(14) -0.0060(11) 0.0063(11) -0.0070(11)
C11_3 0.0343(14) 0.0326(14) 0.0200(13) -0.0083(11) 0.0004(10) -0.0069(11)
C12_3 0.0274(13) 0.0221(12) 0.0199(12) -0.0050(10) 0.0002(10) -0.0017(10)
C13_3 0.0213(12) 0.0183(12) 0.0243(12) -0.0069(10) -0.0002(9) -0.0033(9)
C14_3 0.0231(12) 0.0148(11) 0.0203(12) -0.0032(9) -0.0014(9) -0.0020(9)
C15_3 0.0244(12) 0.0192(12) 0.0199(12) -0.0057(10) -0.0017(9) -0.0038(10)
C16_3 0.0272(13) 0.0259(13) 0.0210(12) -0.0063(10) -0.0049(10) -0.0061(10)
C17_3 0.0312(13) 0.0227(13) 0.0218(13) -0.0051(10) -0.0027(10) -0.0031(10)
C18_3 0.064(2) 0.067(2) 0.0262(15) -0.0106(15) -0.0092(14) -0.0313(17)
C19_3 0.062(2) 0.0449(18) 0.0358(17) -0.0091(14) -0.0221(15) 0.0061(15)
C20_3 0.0501(17) 0.0558(19) 0.0259(15) -0.0174(14) -0.0016(13) -0.0136(15)
C21_3 0.0296(13) 0.0320(14) 0.0238(13) -0.0046(11) -0.0059(11) -0.0092(11)
C22_3 0.0249(12) 0.0216(12) 0.0227(12) -0.0049(10) -0.0048(10) -0.0072(10)
C23_3 0.0221(12) 0.0171(12) 0.0224(12) -0.0064(10) -0.0020(9) -0.0034(9)
C24_3 0.0195(11) 0.0176(12) 0.0228(12) -0.0066(10) -0.0032(9) -0.0028(9)
C25_3 0.0253(12) 0.0184(12) 0.0205(12) -0.0060(10) -0.0003(10) -0.0068(10)
C26_3 0.0208(12) 0.0209(12) 0.0288(13) -0.0073(10) 0.0012(10) -0.0075(10)
C27_3 0.0219(12) 0.0241(13) 0.0300(14) -0.0062(11) -0.0081(10) -0.0054(10)
C28_3 0.0271(14) 0.0521(18) 0.0204(13) -0.0031(12) -0.0028(11) -0.0025(12)
C29_3 0.0183(12) 0.0424(16) 0.0432(16) -0.0036(13) -0.0023(11) -0.0067(11)
Si1_4 0.0379(4) 0.0377(4) 0.0217(4) -0.0072(3) 0.0080(3) -0.0130(3)
O1_4 0.0215(8) 0.0221(9) 0.0260(9) -0.0086(7) 0.0006(7) -0.0060(7)
C1_4 0.0184(11) 0.0193(12) 0.0240(12) -0.0040(10) 0.0020(9) -0.0050(9)
O2_4 0.0327(9) 0.0293(10) 0.0257(9) -0.0117(8) 0.0056(7) -0.0127(8)
C2_4 0.0167(11) 0.0201(12) 0.0218(12) -0.0056(10) -0.0002(9) -0.0038(9)
O3_4 0.0213(8) 0.0245(9) 0.0259(9) -0.0069(7) 0.0038(7) -0.0048(7)
C3_4 0.0189(11) 0.0183(12) 0.0227(12) -0.0065(10) 0.0026(9) -0.0055(9)
O4_4 0.0311(10) 0.0455(12) 0.0282(10) -0.0078(9) 0.0110(8) -0.0127(8)
C4_4 0.0157(11) 0.0230(12) 0.0235(12) -0.0058(10) 0.0021(9) -0.0078(10)
O5_4 0.0202(8) 0.0343(10) 0.0254(9) -0.0111(8) 0.0020(7) -0.0065(7)
C5_4 0.0220(12) 0.0230(13) 0.0206(12) -0.0005(10) 0.0021(9) -0.0067(10)
O6_4 0.0179(8) 0.0341(10) 0.0321(10) -0.0123(8) 0.0020(7) -0.0065(7)
C6_4 0.0194(11) 0.0198(12) 0.0275(13) -0.0019(10) 0.0019(10) -0.0051(10)
C7_4 0.0278(13) 0.0179(12) 0.0303(14) -0.0073(10) 0.0056(10) -0.0062(10)
C8_4 0.0294(13) 0.0263(13) 0.0309(14) -0.0126(11) 0.0067(11) -0.0119(11)
C9_4 0.0255(12) 0.0277(13) 0.0273(13) -0.0124(11) 0.0013(10) -0.0080(10)
C10_4 0.0313(14) 0.0425(16) 0.0366(15) -0.0160(13) -0.0011(12) -0.0131(12)
C11_4 0.0330(14) 0.0308(14) 0.0236(13) -0.0086(11) 0.0027(10) -0.0114(11)
C12_4 0.0251(12) 0.0172(12) 0.0237(13) -0.0036(10) -0.0012(10) -0.0024(10)
C13_4 0.0214(12) 0.0156(11) 0.0252(13) -0.0045(10) 0.0019(10) -0.0049(9)
C14_4 0.0222(12) 0.0142(11) 0.0226(12) -0.0055(9) 0.0026(9) -0.0035(9)
C15_4 0.0233(12) 0.0129(11) 0.0234(12) -0.0049(9) 0.0013(9) -0.0025(9)
C16_4 0.0256(12) 0.0167(12) 0.0241(13) -0.0041(10) 0.0044(10) -0.0062(10)
C17_4 0.0300(13) 0.0180(12) 0.0251(13) -0.0054(10) 0.0014(10) -0.0054(10)
C18_4 0.067(2) 0.098(3) 0.0225(16) -0.0005(17) 0.0043(14) -0.043(2)
C19_4 0.068(2) 0.054(2) 0.0455(19) -0.0215(16) 0.0301(16) -0.0192(17)
C20_4 0.0439(16) 0.0411(17) 0.0305(15) -0.0007(13) 0.0084(12) -0.0139(13)
C21_4 0.0269(13) 0.0190(12) 0.0270(13) -0.0053(10) 0.0077(11) -0.0074(10)
C22_4 0.0233(12) 0.0177(12) 0.0267(13) -0.0066(10) 0.0043(10) -0.0069(10)
C23_4 0.0214(12) 0.0142(11) 0.0259(13) -0.0065(10) 0.0041(9) -0.0045(9)
C24_4 0.0210(12) 0.0194(12) 0.0286(13) -0.0090(10) 0.0051(10) -0.0075(10)
C25_4 0.0247(12) 0.0181(12) 0.0236(13) -0.0072(10) 0.0019(10) -0.0055(10)
C26_4 0.0185(12) 0.0200(12) 0.0356(14) -0.0122(11) 0.0008(10) -0.0060(10)
C27_4 0.0236(12) 0.0226(13) 0.0313(14) -0.0109(11) 0.0085(10) -0.0096(10)
C28_4 0.0257(13) 0.0431(16) 0.0262(14) -0.0112(12) 0.0044(11) -0.0069(12)
C29_4 0.0196(12) 0.0422(16) 0.0373(15) -0.0175(13) 0.0056(11) -0.0097(11)
C1_7 0.073(7) 0.040(7) 0.052(6) -0.011(5) 0.002(6) -0.009(5)
C2_7 0.070(5) 0.037(5) 0.039(4) -0.012(4) -0.003(4) -0.002(4)
C3_7 0.068(6) 0.030(7) 0.032(6) -0.014(5) 0.001(5) -0.010(5)
C4_7 0.066(5) 0.036(4) 0.040(4) -0.011(4) 0.013(4) -0.012(4)
C5_7 0.068(5) 0.040(5) 0.060(6) -0.020(4) 0.015(4) -0.019(4)
C1_5 0.0563(19) 0.058(2) 0.0478(19) -0.0199(16) 0.0023(15) -0.0203(16)
C2_5 0.088(3) 0.061(2) 0.057(2) -0.0128(18) 0.0006(19) -0.023(2)
C3_5 0.084(3) 0.061(2) 0.0435(19) -0.0168(17) -0.0079(17) -0.0223(19)
C4_5 0.100(3) 0.075(3) 0.058(2) -0.025(2) -0.001(2) -0.037(2)
C5_5 0.159(5) 0.111(4) 0.052(3) 0.002(2) -0.012(3) -0.078(4)

loop_
_atom_type_symbol
_atom_type_description
_atom_type_scat_dispersion_real
_atom_type_scat_dispersion_imag
_atom_type_scat_source
C C 0.0033 0.0016 'International Tables Vol C Tables 4.2.6.8 and 6.1.1.4'
H H 0.0000 0.0000 'International Tables Vol C Tables 4.2.6.8 and 6.1.1.4'
O O 0.0106 0.0060 'International Tables Vol C Tables 4.2.6.8 and 6.1.1.4'
Si Si 0.0817 0.0704 'International Tables Vol C Tables 4.2.6.8 and 6.1.1.4'

loop_
_geom_angle_atom_site_label_1
_geom_angle_atom_site_label_2
_geom_angle_atom_site_label_3
_geom_angle
_geom_angle_site_symmetry_1
_geom_angle_site_symmetry_3
_geom_angle_publ_flag
C19_1 Si1_1 C20_1 111.98(13) . . ?
C19_1 Si1_1 C18_1 107.91(13) . . ?
C20_1 Si1_1 C18_1 103.76(12) . . ?
C19_1 Si1_1 C17_1 110.11(11) . . ?
C20_1 Si1_1 C17_1 112.74(11) . . ?
C18_1 Si1_1 C17_1 110.06(11) . . ?
C9_1 O1_1 C11_1 113.22(18) . . ?
C6_1 C1_1 C2_1 103.33(19) . . ?
C6_1 C1_1 C7_1 119.0(2) . . ?
C2_1 C1_1 C7_1 128.3(2) . . ?
C6_1 C1_1 C3_1 110.49(19) . . ?
C2_1 C1_1 C3_1 60.52(14) . . ?
C7_1 C1_1 C3_1 121.46(19) . . ?
C13_1 O2_1 C9_1 115.84(17) . . ?
C4_1 C2_1 C1_1 106.81(19) . . ?
C4_1 C2_1 C3_1 114.46(19) . . ?
C1_1 C2_1 C3_1 60.82(14) . . ?
C4_1 C2_1 H2_1 120.0 . . ?
C1_1 C2_1 H2_1 120.0 . . ?
C3_1 C2_1 H2_1 120.0 . . ?
C14_1 C3_1 C2_1 124.42(19) . . ?
C14_1 C3_1 C1_1 118.04(19) . . ?
C2_1 C3_1 C1_1 58.66(14) . . ?
C14_1 C3_1 H3_1 114.7 . . ?
C2_1 C3_1 H3_1 114.7 . . ?
C1_1 C3_1 H3_1 114.7 . . ?
O3_1 C4_1 C5_1 127.0(2) . . ?
O3_1 C4_1 C2_1 126.2(2) . . ?
C5_1 C4_1 C2_1 106.8(2) . . ?
C26_1 O5_1 C29_1 116.00(18) . . ?
C6_1 C5_1 C4_1 109.6(2) . . ?
C6_1 C5_1 H5_1 125.2 . . ?
C4_1 C5_1 H5_1 125.2 . . ?
C25_1 O6_1 C28_1 117.10(17) . . ?
C5_1 C6_1 C1_1 113.4(2) . . ?
C5_1 C6_1 H6_1 123.3 . . ?
C1_1 C6_1 H6_1 123.3 . . ?
C1_1 C7_1 C8_1 117.3(2) . . ?
C1_1 C7_1 H7A_1 108.0 . . ?
C8_1 C7_1 H7A_1 108.0 . . ?
C1_1 C7_1 H7B_1 108.0 . . ?
C8_1 C7_1 H7B_1 108.0 . . ?
H7A_1 C7_1 H7B_1 107.2 . . ?
C9_1 C8_1 C7_1 114.86(19) . . ?
C9_1 C8_1 H8A_1 108.6 . . ?
C7_1 C8_1 H8A_1 108.6 . . ?
C9_1 C8_1 H8B_1 108.6 . . ?
C7_1 C8_1 H8B_1 108.6 . . ?
H8A_1 C8_1 H8B_1 107.5 . . ?
O1_1 C9_1 O2_1 108.70(18) . . ?
O1_1 C9_1 C10_1 111.9(2) . . ?
O2_1 C9_1 C10_1 105.92(19) . . ?
O1_1 C9_1 C8_1 108.83(19) . . ?
O2_1 C9_1 C8_1 108.67(19) . . ?
C10_1 C9_1 C8_1 112.7(2) . . ?
C9_1 C10_1 H10A_1 109.5 . . ?
C9_1 C10_1 H10B_1 109.5 . . ?
H10A_1 C10_1 H10B_1 109.5 . . ?
C9_1 C10_1 H10C_1 109.5 . . ?
H10A_1 C10_1 H10C_1 109.5 . . ?
H10B_1 C10_1 H10C_1 109.5 . . ?
O1_1 C11_1 C12_1 106.70(19) . . ?
O1_1 C11_1 H11A_1 110.4 . . ?
C12_1 C11_1 H11A_1 110.4 . . ?
O1_1 C11_1 H11B_1 110.4 . . ?
C12_1 C11_1 H11B_1 110.4 . . ?
H11A_1 C11_1 H11B_1 108.6 . . ?
C13_1 C12_1 C17_1 120.6(2) . . ?
C13_1 C12_1 C11_1 110.5(2) . . ?
C17_1 C12_1 C11_1 128.4(2) . . ?
O2_1 C13_1 C12_1 116.16(19) . . ?
O2_1 C13_1 C14_1 118.5(2) . . ?
C12_1 C13_1 C14_1 125.3(2) . . ?
C15_1 C14_1 C13_1 114.2(2) . . ?
C15_1 C14_1 C3_1 124.0(2) . . ?
C13_1 C14_1 C3_1 121.16(19) . . ?
C14_1 C15_1 C16_1 120.1(2) . . ?
C14_1 C15_1 C23_1 131.8(2) . . ?
C16_1 C15_1 C23_1 108.18(18) . . ?
C17_1 C16_1 C15_1 125.3(2) . . ?
C17_1 C16_1 C21_1 126.5(2) . . ?
C15_1 C16_1 C21_1 108.07(19) . . ?
C16_1 C17_1 C12_1 113.6(2) . . ?
C16_1 C17_1 Si1_1 122.58(17) . . ?
C12_1 C17_1 Si1_1 123.70(17) . . ?
Si1_1 C18_1 H18A_1 109.5 . . ?
Si1_1 C18_1 H18B_1 109.5 . . ?
H18A_1 C18_1 H18B_1 109.5 . . ?
Si1_1 C18_1 H18C_1 109.5 . . ?
H18A_1 C18_1 H18C_1 109.5 . . ?
H18B_1 C18_1 H18C_1 109.5 . . ?
Si1_1 C19_1 H19A_1 109.5 . . ?
Si1_1 C19_1 H19B_1 109.5 . . ?
H19A_1 C19_1 H19B_1 109.5 . . ?
Si1_1 C19_1 H19C_1 109.5 . . ?
H19A_1 C19_1 H19C_1 109.5 . . ?
H19B_1 C19_1 H19C_1 109.5 . . ?
Si1_1 C20_1 H20A_1 109.5 . . ?
Si1_1 C20_1 H20B_1 109.5 . . ?
H20A_1 C20_1 H20B_1 109.5 . . ?
Si1_1 C20_1 H20C_1 109.5 . . ?
H20A_1 C20_1 H20C_1 109.5 . . ?
H20B_1 C20_1 H20C_1 109.5 . . ?
O4_1 C21_1 C22_1 126.5(2) . . ?
O4_1 C21_1 C16_1 127.6(2) . . ?
C22_1 C21_1 C16_1 105.97(18) . . ?
C27_1 C22_1 C23_1 123.0(2) . . ?
C27_1 C22_1 C21_1 127.2(2) . . ?
C23_1 C22_1 C21_1 109.72(19) . . ?
C22_1 C23_1 C24_1 118.6(2) . . ?
C22_1 C23_1 C15_1 108.01(19) . . ?
C24_1 C23_1 C15_1 133.4(2) . . ?
C25_1 C24_1 C23_1 119.2(2) . . ?
C25_1 C24_1 H24_1 120.4 . . ?
C23_1 C24_1 H24_1 120.4 . . ?
O6_1 C25_1 C24_1 124.3(2) . . ?
O6_1 C25_1 C26_1 114.68(19) . . ?
C24_1 C25_1 C26_1 121.0(2) . . ?
O5_1 C26_1 C27_1 125.2(2) . . ?
O5_1 C26_1 C25_1 115.0(2) . . ?
C27_1 C26_1 C25_1 119.7(2) . . ?
C26_1 C27_1 C22_1 118.4(2) . . ?
C26_1 C27_1 H27_1 120.8 . . ?
C22_1 C27_1 H27_1 120.8 . . ?
O6_1 C28_1 H28A_1 109.5 . . ?
O6_1 C28_1 H28B_1 109.5 . . ?
H28A_1 C28_1 H28B_1 109.5 . . ?
O6_1 C28_1 H28C_1 109.5 . . ?
H28A_1 C28_1 H28C_1 109.5 . . ?
H28B_1 C28_1 H28C_1 109.5 . . ?
O5_1 C29_1 H29A_1 109.5 . . ?
O5_1 C29_1 H29B_1 109.5 . . ?
H29A_1 C29_1 H29B_1 109.5 . . ?
O5_1 C29_1 H29C_1 109.5 . . ?
H29A_1 C29_1 H29C_1 109.5 . . ?
H29B_1 C29_1 H29C_1 109.5 . . ?
C19_2 Si1_2 C18_2 114.29(12) . . ?
C19_2 Si1_2 C20_2 105.62(12) . . ?
C18_2 Si1_2 C20_2 103.85(12) . . ?
C19_2 Si1_2 C17_2 110.89(11) . . ?
C18_2 Si1_2 C17_2 109.73(11) . . ?
C20_2 Si1_2 C17_2 112.25(11) . . ?
C13_2 O1_2 C9_2 116.09(16) . . ?
C6_2 C1_2 C2_2 103.54(18) . . ?
C6_2 C1_2 C7_2 119.03(19) . . ?
C2_2 C1_2 C7_2 128.26(19) . . ?
C6_2 C1_2 C3_2 110.80(18) . . ?
C2_2 C1_2 C3_2 60.15(14) . . ?
C7_2 C1_2 C3_2 121.18(19) . . ?
C9_2 O2_2 C11_2 113.13(17) . . ?
C4_2 C2_2 C1_2 106.52(18) . . ?
C4_2 C2_2 C3_2 113.52(18) . . ?
C1_2 C2_2 C3_2 61.45(14) . . ?
C4_2 C2_2 H2_2 120.3 . . ?
C1_2 C2_2 H2_2 120.3 . . ?
C3_2 C2_2 H2_2 120.3 . . ?
C14_2 C3_2 C2_2 124.40(19) . . ?
C14_2 C3_2 C1_2 117.74(18) . . ?
C2_2 C3_2 C1_2 58.40(14) . . ?
C14_2 C3_2 H3_2 114.8 . . ?
C2_2 C3_2 H3_2 114.8 . . ?
C1_2 C3_2 H3_2 114.8 . . ?
C25_2 O4_2 C28_2 117.22(16) . . ?
O3_2 C4_2 C5_2 126.9(2) . . ?
O3_2 C4_2 C2_2 125.9(2) . . ?
C5_2 C4_2 C2_2 107.20(19) . . ?
C26_2 O5_2 C29_2 116.56(17) . . ?
C6_2 C5_2 C4_2 109.3(2) . . ?
C6_2 C5_2 H5_2 125.3 . . ?
C4_2 C5_2 H5_2 125.3 . . ?
C5_2 C6_2 C1_2 113.4(2) . . ?
C5_2 C6_2 H6_2 123.3 . . ?
C1_2 C6_2 H6_2 123.3 . . ?
C1_2 C7_2 C8_2 117.42(19) . . ?
C1_2 C7_2 H7A_2 107.9 . . ?
C8_2 C7_2 H7A_2 107.9 . . ?
C1_2 C7_2 H7B_2 107.9 . . ?
C8_2 C7_2 H7B_2 107.9 . . ?
H7A_2 C7_2 H7B_2 107.2 . . ?
C9_2 C8_2 C7_2 115.61(18) . . ?
C9_2 C8_2 H8A_2 108.4 . . ?
C7_2 C8_2 H8A_2 108.4 . . ?
C9_2 C8_2 H8B_2 108.4 . . ?
C7_2 C8_2 H8B_2 108.4 . . ?
H8A_2 C8_2 H8B_2 107.4 . . ?
O2_2 C9_2 O1_2 108.94(17) . . ?
O2_2 C9_2 C10_2 112.18(19) . . ?
O1_2 C9_2 C10_2 106.10(18) . . ?
O2_2 C9_2 C8_2 108.39(19) . . ?
O1_2 C9_2 C8_2 108.49(17) . . ?
C10_2 C9_2 C8_2 112.62(19) . . ?
C9_2 C10_2 H10A_2 109.5 . . ?
C9_2 C10_2 H10B_2 109.5 . . ?
H10A_2 C10_2 H10B_2 109.5 . . ?
C9_2 C10_2 H10C_2 109.5 . . ?
H10A_2 C10_2 H10C_2 109.5 . . ?
H10B_2 C10_2 H10C_2 109.5 . . ?
O2_2 C11_2 C12_2 107.40(18) . . ?
O2_2 C11_2 H11A_2 110.2 . . ?
C12_2 C11_2 H11A_2 110.2 . . ?
O2_2 C11_2 H11B_2 110.2 . . ?
C12_2 C11_2 H11B_2 110.2 . . ?
H11A_2 C11_2 H11B_2 108.5 . . ?
C13_2 C12_2 C17_2 120.7(2) . . ?
C13_2 C12_2 C11_2 110.36(19) . . ?
C17_2 C12_2 C11_2 128.6(2) . . ?
O1_2 C13_2 C12_2 116.30(19) . . ?
O1_2 C13_2 C14_2 118.55(19) . . ?
C12_2 C13_2 C14_2 125.14(19) . . ?
C15_2 C14_2 C13_2 114.01(19) . . ?
C15_2 C14_2 C3_2 124.0(2) . . ?
C13_2 C14_2 C3_2 121.38(19) . . ?
C14_2 C15_2 C16_2 120.6(2) . . ?
C14_2 C15_2 C23_2 131.1(2) . . ?
C16_2 C15_2 C23_2 108.30(18) . . ?
C17_2 C16_2 C15_2 124.65(19) . . ?
C17_2 C16_2 C21_2 127.5(2) . . ?
C15_2 C16_2 C21_2 107.80(18) . . ?
C16_2 C17_2 C12_2 113.9(2) . . ?
C16_2 C17_2 Si1_2 121.50(16) . . ?
C12_2 C17_2 Si1_2 124.45(17) . . ?
Si1_2 C18_2 H18A_2 109.5 . . ?
Si1_2 C18_2 H18B_2 109.5 . . ?
H18A_2 C18_2 H18B_2 109.5 . . ?
Si1_2 C18_2 H18C_2 109.5 . . ?
H18A_2 C18_2 H18C_2 109.5 . . ?
H18B_2 C18_2 H18C_2 109.5 . . ?
Si1_2 C19_2 H19A_2 109.5 . . ?
Si1_2 C19_2 H19B_2 109.5 . . ?
H19A_2 C19_2 H19B_2 109.5 . . ?
Si1_2 C19_2 H19C_2 109.5 . . ?
H19A_2 C19_2 H19C_2 109.5 . . ?
H19B_2 C19_2 H19C_2 109.5 . . ?
Si1_2 C20_2 H20A_2 109.5 . . ?
Si1_2 C20_2 H20B_2 109.5 . . ?
H20A_2 C20_2 H20B_2 109.5 . . ?
Si1_2 C20_2 H20C_2 109.5 . . ?
H20A_2 C20_2 H20C_2 109.5 . . ?
H20B_2 C20_2 H20C_2 109.5 . . ?
O6_2 C21_2 C22_2 126.4(2) . . ?
O6_2 C21_2 C16_2 127.4(2) . . ?
C22_2 C21_2 C16_2 106.16(18) . . ?
C27_2 C22_2 C23_2 122.5(2) . . ?
C27_2 C22_2 C21_2 127.9(2) . . ?
C23_2 C22_2 C21_2 109.61(18) . . ?
C24_2 C23_2 C22_2 119.08(19) . . ?
C24_2 C23_2 C15_2 132.9(2) . . ?
C22_2 C23_2 C15_2 107.99(18) . . ?
C25_2 C24_2 C23_2 119.0(2) . . ?
C25_2 C24_2 H24_2 120.5 . . ?
C23_2 C24_2 H24_2 120.5 . . ?
O4_2 C25_2 C24_2 123.9(2) . . ?
O4_2 C25_2 C26_2 114.90(18) . . ?
C24_2 C25_2 C26_2 121.2(2) . . ?
O5_2 C26_2 C27_2 125.75(19) . . ?
O5_2 C26_2 C25_2 114.73(19) . . ?
C27_2 C26_2 C25_2 119.52(19) . . ?
C26_2 C27_2 C22_2 118.5(2) . . ?
C26_2 C27_2 H27_2 120.7 . . ?
C22_2 C27_2 H27_2 120.7 . . ?
O4_2 C28_2 H28A_2 109.5 . . ?
O4_2 C28_2 H28B_2 109.5 . . ?
H28A_2 C28_2 H28B_2 109.5 . . ?
O4_2 C28_2 H28C_2 109.5 . . ?
H28A_2 C28_2 H28C_2 109.5 . . ?
H28B_2 C28_2 H28C_2 109.5 . . ?
O5_2 C29_2 H29A_2 109.5 . . ?
O5_2 C29_2 H29B_2 109.5 . . ?
H29A_2 C29_2 H29B_2 109.5 . . ?
O5_2 C29_2 H29C_2 109.5 . . ?
H29A_2 C29_2 H29C_2 109.5 . . ?
H29B_2 C29_2 H29C_2 109.5 . . ?
C19_3 Si1_3 C18_3 113.66(15) . . ?
C19_3 Si1_3 C20_3 107.44(15) . . ?
C18_3 Si1_3 C20_3 104.57(14) . . ?
C19_3 Si1_3 C17_3 111.01(12) . . ?
C18_3 Si1_3 C17_3 110.28(12) . . ?
C20_3 Si1_3 C17_3 109.60(12) . . ?
C13_3 O1_3 C9_3 115.86(16) . . ?
C6_3 C1_3 C2_3 103.87(18) . . ?
C6_3 C1_3 C7_3 118.34(19) . . ?
C2_3 C1_3 C7_3 129.39(19) . . ?
C6_3 C1_3 C3_3 110.00(18) . . ?
C2_3 C1_3 C3_3 60.06(14) . . ?
C7_3 C1_3 C3_3 121.59(19) . . ?
C9_3 O2_3 C11_3 113.58(18) . . ?
C4_3 C2_3 C1_3 106.53(19) . . ?
C4_3 C2_3 C3_3 113.72(19) . . ?
C1_3 C2_3 C3_3 61.37(14) . . ?
C4_3 C2_3 H2_3 120.2 . . ?
C1_3 C2_3 H2_3 120.2 . . ?
C3_3 C2_3 H2_3 120.2 . . ?
C14_3 C3_3 C2_3 124.7(2) . . ?
C14_3 C3_3 C1_3 117.62(18) . . ?
C2_3 C3_3 C1_3 58.56(14) . . ?
C14_3 C3_3 H3_3 114.7 . . ?
C2_3 C3_3 H3_3 114.7 . . ?
C1_3 C3_3 H3_3 114.7 . . ?
C25_3 O4_3 C28_3 117.30(18) . . ?
O3_3 C4_3 C5_3 127.3(2) . . ?
O3_3 C4_3 C2_3 125.5(2) . . ?
C5_3 C4_3 C2_3 107.03(19) . . ?
C26_3 O5_3 C29_3 115.96(19) . . ?
C6_3 C5_3 C4_3 108.9(2) . . ?
C6_3 C5_3 H5_3 125.5 . . ?
C4_3 C5_3 H5_3 125.5 . . ?
C5_3 C6_3 C1_3 113.2(2) . . ?
C5_3 C6_3 H6_3 123.4 . . ?
C1_3 C6_3 H6_3 123.4 . . ?
C8_3 C7_3 C1_3 118.33(19) . . ?
C8_3 C7_3 H7A_3 107.7 . . ?
C1_3 C7_3 H7A_3 107.7 . . ?
C8_3 C7_3 H7B_3 107.7 . . ?
C1_3 C7_3 H7B_3 107.7 . . ?
H7A_3 C7_3 H7B_3 107.1 . . ?
C9_3 C8_3 C7_3 115.7(2) . . ?
C9_3 C8_3 H8A_3 108.4 . . ?
C7_3 C8_3 H8A_3 108.4 . . ?
C9_3 C8_3 H8B_3 108.4 . . ?
C7_3 C8_3 H8B_3 108.4 . . ?
H8A_3 C8_3 H8B_3 107.4 . . ?
O2_3 C9_3 O1_3 109.16(18) . . ?
O2_3 C9_3 C10_3 111.47(19) . . ?
O1_3 C9_3 C10_3 105.83(18) . . ?
O2_3 C9_3 C8_3 108.66(18) . . ?
O1_3 C9_3 C8_3 108.51(18) . . ?
C10_3 C9_3 C8_3 113.1(2) . . ?
C9_3 C10_3 H10A_3 109.5 . . ?
C9_3 C10_3 H10B_3 109.5 . . ?
H10A_3 C10_3 H10B_3 109.5 . . ?
C9_3 C10_3 H10C_3 109.5 . . ?
H10A_3 C10_3 H10C_3 109.5 . . ?
H10B_3 C10_3 H10C_3 109.5 . . ?
O2_3 C11_3 C12_3 106.72(19) . . ?
O2_3 C11_3 H11A_3 110.4 . . ?
C12_3 C11_3 H11A_3 110.4 . . ?
O2_3 C11_3 H11B_3 110.4 . . ?
C12_3 C11_3 H11B_3 110.4 . . ?
H11A_3 C11_3 H11B_3 108.6 . . ?
C13_3 C12_3 C17_3 120.6(2) . . ?
C13_3 C12_3 C11_3 110.9(2) . . ?
C17_3 C12_3 C11_3 127.6(2) . . ?
O1_3 C13_3 C12_3 116.4(2) . . ?
O1_3 C13_3 C14_3 118.47(19) . . ?
C12_3 C13_3 C14_3 125.1(2) . . ?
C15_3 C14_3 C13_3 114.5(2) . . ?
C15_3 C14_3 C3_3 122.8(2) . . ?
C13_3 C14_3 C3_3 121.2(2) . . ?
C14_3 C15_3 C16_3 120.4(2) . . ?
C14_3 C15_3 C23_3 130.9(2) . . ?
C16_3 C15_3 C23_3 108.35(19) . . ?
C17_3 C16_3 C15_3 124.4(2) . . ?
C17_3 C16_3 C21_3 127.3(2) . . ?
C15_3 C16_3 C21_3 107.4(2) . . ?
C16_3 C17_3 C12_3 114.6(2) . . ?
C16_3 C17_3 Si1_3 121.76(18) . . ?
C12_3 C17_3 Si1_3 123.20(18) . . ?
Si1_3 C18_3 H18A_3 109.5 . . ?
Si1_3 C18_3 H18B_3 109.5 . . ?
H18A_3 C18_3 H18B_3 109.5 . . ?
Si1_3 C18_3 H18C_3 109.5 . . ?
H18A_3 C18_3 H18C_3 109.5 . . ?
H18B_3 C18_3 H18C_3 109.5 . . ?
Si1_3 C19_3 H19A_3 109.5 . . ?
Si1_3 C19_3 H19B_3 109.5 . . ?
H19A_3 C19_3 H19B_3 109.5 . . ?
Si1_3 C19_3 H19C_3 109.5 . . ?
H19A_3 C19_3 H19C_3 109.5 . . ?
H19B_3 C19_3 H19C_3 109.5 . . ?
Si1_3 C20_3 H20A_3 109.5 . . ?
Si1_3 C20_3 H20B_3 109.5 . . ?
H20A_3 C20_3 H20B_3 109.5 . . ?
Si1_3 C20_3 H20C_3 109.5 . . ?
H20A_3 C20_3 H20C_3 109.5 . . ?
H20B_3 C20_3 H20C_3 109.5 . . ?
O6_3 C21_3 C22_3 127.0(2) . . ?
O6_3 C21_3 C16_3 126.6(2) . . ?
C22_3 C21_3 C16_3 106.23(19) . . ?
C27_3 C22_3 C23_3 122.1(2) . . ?
C27_3 C22_3 C21_3 128.2(2) . . ?
C23_3 C22_3 C21_3 109.6(2) . . ?
C22_3 C23_3 C24_3 119.3(2) . . ?
C22_3 C23_3 C15_3 107.83(19) . . ?
C24_3 C23_3 C15_3 132.8(2) . . ?
C25_3 C24_3 C23_3 118.7(2) . . ?
C25_3 C24_3 H24_3 120.7 . . ?
C23_3 C24_3 H24_3 120.7 . . ?
O4_3 C25_3 C24_3 124.4(2) . . ?
O4_3 C25_3 C26_3 114.47(19) . . ?
C24_3 C25_3 C26_3 121.1(2) . . ?
C27_3 C26_3 O5_3 125.1(2) . . ?
C27_3 C26_3 C25_3 120.1(2) . . ?
O5_3 C26_3 C25_3 114.8(2) . . ?
C26_3 C27_3 C22_3 118.3(2) . . ?
C26_3 C27_3 H27_3 120.8 . . ?
C22_3 C27_3 H27_3 120.8 . . ?
O4_3 C28_3 H28A_3 109.5 . . ?
O4_3 C28_3 H28B_3 109.5 . . ?
H28A_3 C28_3 H28B_3 109.5 . . ?
O4_3 C28_3 H28C_3 109.5 . . ?
H28A_3 C28_3 H28C_3 109.5 . . ?
H28B_3 C28_3 H28C_3 109.5 . . ?
O5_3 C29_3 H29A_3 109.5 . . ?
O5_3 C29_3 H29B_3 109.5 . . ?
H29A_3 C29_3 H29B_3 109.5 . . ?
O5_3 C29_3 H29C_3 109.5 . . ?
H29A_3 C29_3 H29C_3 109.5 . . ?
H29B_3 C29_3 H29C_3 109.5 . . ?
C19_4 Si1_4 C20_4 112.30(14) . . ?
C19_4 Si1_4 C18_4 107.57(17) . . ?
C20_4 Si1_4 C18_4 103.87(15) . . ?
C19_4 Si1_4 C17_4 113.88(12) . . ?
C20_4 Si1_4 C17_4 108.18(12) . . ?
C18_4 Si1_4 C17_4 110.58(12) . . ?
C13_4 O1_4 C9_4 115.60(17) . . ?
C6_4 C1_4 C2_4 103.63(19) . . ?
C6_4 C1_4 C7_4 118.04(19) . . ?
C2_4 C1_4 C7_4 129.44(19) . . ?
C6_4 C1_4 C3_4 110.58(19) . . ?
C2_4 C1_4 C3_4 60.20(14) . . ?
C7_4 C1_4 C3_4 121.66(19) . . ?
C9_4 O2_4 C11_4 112.83(18) . . ?
C4_4 C2_4 C1_4 106.41(18) . . ?
C4_4 C2_4 C3_4 115.03(18) . . ?
C1_4 C2_4 C3_4 61.18(14) . . ?
C4_4 C2_4 H2_4 119.9 . . ?
C1_4 C2_4 H2_4 119.9 . . ?
C3_4 C2_4 H2_4 119.9 . . ?
C14_4 C3_4 C2_4 124.52(19) . . ?
C14_4 C3_4 C1_4 117.98(19) . . ?
C2_4 C3_4 C1_4 58.61(14) . . ?
C14_4 C3_4 H3_4 114.6 . . ?
C2_4 C3_4 H3_4 114.6 . . ?
C1_4 C3_4 H3_4 114.6 . . ?
O3_4 C4_4 C5_4 126.7(2) . . ?
O3_4 C4_4 C2_4 126.4(2) . . ?
C5_4 C4_4 C2_4 106.86(19) . . ?
C25_4 O5_4 C28_4 117.80(18) . . ?
C6_4 C5_4 C4_4 109.3(2) . . ?
C6_4 C5_4 H5_4 125.4 . . ?
C4_4 C5_4 H5_4 125.4 . . ?
C26_4 O6_4 C29_4 115.42(19) . . ?
C5_4 C6_4 C1_4 113.6(2) . . ?
C5_4 C6_4 H6_4 123.2 . . ?
C1_4 C6_4 H6_4 123.2 . . ?
C1_4 C7_4 C8_4 118.92(19) . . ?
C1_4 C7_4 H7A_4 107.6 . . ?
C8_4 C7_4 H7A_4 107.6 . . ?
C1_4 C7_4 H7B_4 107.6 . . ?
C8_4 C7_4 H7B_4 107.6 . . ?
H7A_4 C7_4 H7B_4 107.0 . . ?
C9_4 C8_4 C7_4 115.86(19) . . ?
C9_4 C8_4 H8A_4 108.3 . . ?
C7_4 C8_4 H8A_4 108.3 . . ?
C9_4 C8_4 H8B_4 108.3 . . ?
C7_4 C8_4 H8B_4 108.3 . . ?
H8A_4 C8_4 H8B_4 107.4 . . ?
O2_4 C9_4 O1_4 109.22(18) . . ?
O2_4 C9_4 C10_4 111.6(2) . . ?
O1_4 C9_4 C10_4 105.74(19) . . ?
O2_4 C9_4 C8_4 108.02(19) . . ?
O1_4 C9_4 C8_4 108.70(18) . . ?
C10_4 C9_4 C8_4 113.5(2) . . ?
C9_4 C10_4 H10A_4 109.5 . . ?
C9_4 C10_4 H10B_4 109.5 . . ?
H10A_4 C10_4 H10B_4 109.5 . . ?
C9_4 C10_4 H10C_4 109.5 . . ?
H10A_4 C10_4 H10C_4 109.5 . . ?
H10B_4 C10_4 H10C_4 109.5 . . ?
O2_4 C11_4 C12_4 106.46(19) . . ?
O2_4 C11_4 H11A_4 110.4 . . ?
C12_4 C11_4 H11A_4 110.4 . . ?
O2_4 C11_4 H11B_4 110.4 . . ?
C12_4 C11_4 H11B_4 110.4 . . ?
H11A_4 C11_4 H11B_4 108.6 . . ?
C13_4 C12_4 C17_4 120.8(2) . . ?
C13_4 C12_4 C11_4 111.0(2) . . ?
C17_4 C12_4 C11_4 127.4(2) . . ?
O1_4 C13_4 C12_4 115.96(19) . . ?
O1_4 C13_4 C14_4 118.60(19) . . ?
C12_4 C13_4 C14_4 125.4(2) . . ?
C15_4 C14_4 C13_4 114.0(2) . . ?
C15_4 C14_4 C3_4 123.3(2) . . ?
C13_4 C14_4 C3_4 121.6(2) . . ?
C14_4 C15_4 C16_4 120.5(2) . . ?
C14_4 C15_4 C23_4 130.8(2) . . ?
C16_4 C15_4 C23_4 108.40(19) . . ?
C17_4 C16_4 C15_4 125.0(2) . . ?
C17_4 C16_4 C21_4 126.6(2) . . ?
C15_4 C16_4 C21_4 107.7(2) . . ?
C16_4 C17_4 C12_4 113.7(2) . . ?
C16_4 C17_4 Si1_4 122.35(17) . . ?
C12_4 C17_4 Si1_4 123.57(18) . . ?
Si1_4 C18_4 H18A_4 109.5 . . ?
Si1_4 C18_4 H18B_4 109.5 . . ?
H18A_4 C18_4 H18B_4 109.5 . . ?
Si1_4 C18_4 H18C_4 109.5 . . ?
H18A_4 C18_4 H18C_4 109.5 . . ?
H18B_4 C18_4 H18C_4 109.5 . . ?
Si1_4 C19_4 H19A_4 109.5 . . ?
Si1_4 C19_4 H19B_4 109.5 . . ?
H19A_4 C19_4 H19B_4 109.5 . . ?
Si1_4 C19_4 H19C_4 109.5 . . ?
H19A_4 C19_4 H19C_4 109.5 . . ?
H19B_4 C19_4 H19C_4 109.5 . . ?
Si1_4 C20_4 H20A_4 109.5 . . ?
Si1_4 C20_4 H20B_4 109.5 . . ?
H20A_4 C20_4 H20B_4 109.5 . . ?
Si1_4 C20_4 H20C_4 109.5 . . ?
H20A_4 C20_4 H20C_4 109.5 . . ?
H20B_4 C20_4 H20C_4 109.5 . . ?
O4_4 C21_4 C22_4 126.7(2) . . ?
O4_4 C21_4 C16_4 126.9(2) . . ?
C22_4 C21_4 C16_4 106.26(19) . . ?
C27_4 C22_4 C23_4 122.4(2) . . ?
C27_4 C22_4 C21_4 127.6(2) . . ?
C23_4 C22_4 C21_4 109.8(2) . . ?
C24_4 C23_4 C22_4 119.1(2) . . ?
C24_4 C23_4 C15_4 133.3(2) . . ?
C22_4 C23_4 C15_4 107.6(2) . . ?
C23_4 C24_4 C25_4 118.9(2) . . ?
C23_4 C24_4 H24_4 120.5 . . ?
C25_4 C24_4 H24_4 120.5 . . ?
O5_4 C25_4 C24_4 125.0(2) . . ?
O5_4 C25_4 C26_4 114.0(2) . . ?
C24_4 C25_4 C26_4 121.0(2) . . ?
O6_4 C26_4 C27_4 125.5(2) . . ?
O6_4 C26_4 C25_4 115.0(2) . . ?
C27_4 C26_4 C25_4 119.5(2) . . ?
C26_4 C27_4 C22_4 118.6(2) . . ?
C26_4 C27_4 H27_4 120.7 . . ?
C22_4 C27_4 H27_4 120.7 . . ?
O5_4 C28_4 H28A_4 109.5 . . ?
O5_4 C28_4 H28B_4 109.5 . . ?
H28A_4 C28_4 H28B_4 109.5 . . ?
O5_4 C28_4 H28C_4 109.5 . . ?
H28A_4 C28_4 H28C_4 109.5 . . ?
H28B_4 C28_4 H28C_4 109.5 . . ?
O6_4 C29_4 H29A_4 109.5 . . ?
O6_4 C29_4 H29B_4 109.5 . . ?
H29A_4 C29_4 H29B_4 109.5 . . ?
O6_4 C29_4 H29C_4 109.5 . . ?
H29A_4 C29_4 H29C_4 109.5 . . ?
H29B_4 C29_4 H29C_4 109.5 . . ?
C2_7 C1_7 H1A_7 109.5 . . ?
C2_7 C1_7 H1B_7 109.5 . . ?
H1A_7 C1_7 H1B_7 109.5 . . ?
C2_7 C1_7 H1C_7 109.5 . . ?
H1A_7 C1_7 H1C_7 109.5 . . ?
H1B_7 C1_7 H1C_7 109.5 . . ?
C1_7 C2_7 C3_7 111.6(7) . . ?
C1_7 C2_7 H2A_7 109.3 . . ?
C3_7 C2_7 H2A_7 109.3 . . ?
C1_7 C2_7 H2B_7 109.3 . . ?
C3_7 C2_7 H2B_7 109.3 . . ?
H2A_7 C2_7 H2B_7 108.0 . . ?
C4_7 C3_7 C2_7 112.0(6) . . ?
C4_7 C3_7 H3A_7 109.2 . . ?
C2_7 C3_7 H3A_7 109.2 . . ?
C4_7 C3_7 H3B_7 109.2 . . ?
C2_7 C3_7 H3B_7 109.2 . . ?
H3A_7 C3_7 H3B_7 107.9 . . ?
C5_7 C4_7 C3_7 115.0(7) . . ?
C5_7 C4_7 H4A_7 108.5 . . ?
C3_7 C4_7 H4A_7 108.5 . . ?
C5_7 C4_7 H4B_7 108.5 . . ?
C3_7 C4_7 H4B_7 108.5 . . ?
H4A_7 C4_7 H4B_7 107.5 . . ?
C4_7 C5_7 H5A_7 109.5 . . ?
C4_7 C5_7 H5B_7 109.5 . . ?
H5A_7 C5_7 H5B_7 109.5 . . ?
C4_7 C5_7 H5C_7 109.5 . . ?
H5A_7 C5_7 H5C_7 109.5 . . ?
H5B_7 C5_7 H5C_7 109.5 . . ?
C2_5 C1_5 H1A_5 109.5 . . ?
C2_5 C1_5 H1B_5 109.5 . . ?
H1A_5 C1_5 H1B_5 109.5 . . ?
C2_5 C1_5 H1C_5 109.5 . . ?
H1A_5 C1_5 H1C_5 109.5 . . ?
H1B_5 C1_5 H1C_5 109.5 . . ?
C3_5 C2_5 C1_5 114.1(3) . . ?
C3_5 C2_5 H2A_5 108.7 . . ?
C1_5 C2_5 H2A_5 108.7 . . ?
C3_5 C2_5 H2B_5 108.7 . . ?
C1_5 C2_5 H2B_5 108.7 . . ?
H2A_5 C2_5 H2B_5 107.6 . . ?
C4_5 C3_5 C2_5 113.7(3) . . ?
C4_5 C3_5 H3A_5 108.8 . . ?
C2_5 C3_5 H3A_5 108.8 . . ?
C4_5 C3_5 H3B_5 108.8 . . ?
C2_5 C3_5 H3B_5 108.8 . . ?
H3A_5 C3_5 H3B_5 107.7 . . ?
C3_5 C4_5 C5_5 113.5(4) . . ?
C3_5 C4_5 H4A_5 108.9 . . ?
C5_5 C4_5 H4A_5 108.9 . . ?
C3_5 C4_5 H4B_5 108.9 . . ?
C5_5 C4_5 H4B_5 108.9 . . ?
H4A_5 C4_5 H4B_5 107.7 . . ?
C4_5 C5_5 H5A_5 109.5 . . ?
C4_5 C5_5 H5B_5 109.5 . . ?
H5A_5 C5_5 H5B_5 109.5 . . ?
C4_5 C5_5 H5C_5 109.5 . . ?
H5A_5 C5_5 H5C_5 109.5 . . ?
H5B_5 C5_5 H5C_5 109.5 . . ?

loop_
_geom_bond_atom_site_label_1
_geom_bond_atom_site_label_2
_geom_bond_distance
_geom_bond_site_symmetry_2
_geom_bond_publ_flag
Si1_1 C19_1 1.856(3) . ?
Si1_1 C20_1 1.863(3) . ?
Si1_1 C18_1 1.877(3) . ?
Si1_1 C17_1 1.916(2) . ?
O1_1 C9_1 1.411(3) . ?
O1_1 C11_1 1.446(3) . ?
C1_1 C6_1 1.500(3) . ?
C1_1 C2_1 1.511(3) . ?
C1_1 C7_1 1.525(3) . ?
C1_1 C3_1 1.545(3) . ?
O2_1 C13_1 1.381(3) . ?
O2_1 C9_1 1.451(3) . ?
C2_1 C4_1 1.497(3) . ?
C2_1 C3_1 1.540(3) . ?
C2_1 H2_1 1.0000 . ?
O3_1 C4_1 1.222(3) . ?
C3_1 C14_1 1.486(3) . ?
C3_1 H3_1 1.0000 . ?
O4_1 C21_1 1.218(3) . ?
C4_1 C5_1 1.476(3) . ?
O5_1 C26_1 1.371(3) . ?
O5_1 C29_1 1.428(3) . ?
C5_1 C6_1 1.326(4) . ?
C5_1 H5_1 0.9500 . ?
O6_1 C25_1 1.362(3) . ?
O6_1 C28_1 1.434(3) . ?
C6_1 H6_1 0.9500 . ?
C7_1 C8_1 1.535(3) . ?
C7_1 H7A_1 0.9900 . ?
C7_1 H7B_1 0.9900 . ?
C8_1 C9_1 1.519(3) . ?
C8_1 H8A_1 0.9900 . ?
C8_1 H8B_1 0.9900 . ?
C9_1 C10_1 1.514(3) . ?
C10_1 H10A_1 0.9800 . ?
C10_1 H10B_1 0.9800 . ?
C10_1 H10C_1 0.9800 . ?
C11_1 C12_1 1.516(3) . ?
C11_1 H11A_1 0.9900 . ?
C11_1 H11B_1 0.9900 . ?
C12_1 C13_1 1.386(3) . ?
C12_1 C17_1 1.410(3) . ?
C13_1 C14_1 1.404(3) . ?
C14_1 C15_1 1.401(3) . ?
C15_1 C16_1 1.412(3) . ?
C15_1 C23_1 1.503(3) . ?
C16_1 C17_1 1.406(3) . ?
C16_1 C21_1 1.498(3) . ?
C18_1 H18A_1 0.9800 . ?
C18_1 H18B_1 0.9800 . ?
C18_1 H18C_1 0.9800 . ?
C19_1 H19A_1 0.9800 . ?
C19_1 H19B_1 0.9800 . ?
C19_1 H19C_1 0.9800 . ?
C20_1 H20A_1 0.9800 . ?
C20_1 H20B_1 0.9800 . ?
C20_1 H20C_1 0.9800 . ?
C21_1 C22_1 1.476(3) . ?
C22_1 C27_1 1.387(3) . ?
C22_1 C23_1 1.392(3) . ?
C23_1 C24_1 1.394(3) . ?
C24_1 C25_1 1.393(3) . ?
C24_1 H24_1 0.9500 . ?
C25_1 C26_1 1.412(3) . ?
C26_1 C27_1 1.380(3) . ?
C27_1 H27_1 0.9500 . ?
C28_1 H28A_1 0.9800 . ?
C28_1 H28B_1 0.9800 . ?
C28_1 H28C_1 0.9800 . ?
C29_1 H29A_1 0.9800 . ?
C29_1 H29B_1 0.9800 . ?
C29_1 H29C_1 0.9800 . ?
Si1_2 C19_2 1.864(2) . ?
Si1_2 C18_2 1.864(3) . ?
Si1_2 C20_2 1.877(2) . ?
Si1_2 C17_2 1.919(2) . ?
O1_2 C13_2 1.377(3) . ?
O1_2 C9_2 1.448(3) . ?
C1_2 C6_2 1.495(3) . ?
C1_2 C2_2 1.513(3) . ?
C1_2 C7_2 1.525(3) . ?
C1_2 C3_2 1.560(3) . ?
O2_2 C9_2 1.415(3) . ?
O2_2 C11_2 1.449(3) . ?
C2_2 C4_2 1.502(3) . ?
C2_2 C3_2 1.540(3) . ?
C2_2 H2_2 1.0000 . ?
O3_2 C4_2 1.227(3) . ?
C3_2 C14_2 1.483(3) . ?
C3_2 H3_2 1.0000 . ?
O4_2 C25_2 1.362(3) . ?
O4_2 C28_2 1.445(3) . ?
C4_2 C5_2 1.469(3) . ?
O5_2 C26_2 1.369(3) . ?
O5_2 C29_2 1.430(3) . ?
C5_2 C6_2 1.336(3) . ?
C5_2 H5_2 0.9500 . ?
O6_2 C21_2 1.217(3) . ?
C6_2 H6_2 0.9500 . ?
C7_2 C8_2 1.532(3) . ?
C7_2 H7A_2 0.9900 . ?
C7_2 H7B_2 0.9900 . ?
C8_2 C9_2 1.519(3) . ?
C8_2 H8A_2 0.9900 . ?
C8_2 H8B_2 0.9900 . ?
C9_2 C10_2 1.514(3) . ?
C10_2 H10A_2 0.9800 . ?
C10_2 H10B_2 0.9800 . ?
C10_2 H10C_2 0.9800 . ?
C11_2 C12_2 1.507(3) . ?
C11_2 H11A_2 0.9900 . ?
C11_2 H11B_2 0.9900 . ?
C12_2 C13_2 1.393(3) . ?
C12_2 C17_2 1.409(3) . ?
C13_2 C14_2 1.405(3) . ?
C14_2 C15_2 1.399(3) . ?
C15_2 C16_2 1.417(3) . ?
C15_2 C23_2 1.504(3) . ?
C16_2 C17_2 1.406(3) . ?
C16_2 C21_2 1.500(3) . ?
C18_2 H18A_2 0.9800 . ?
C18_2 H18B_2 0.9800 . ?
C18_2 H18C_2 0.9800 . ?
C19_2 H19A_2 0.9800 . ?
C19_2 H19B_2 0.9800 . ?
C19_2 H19C_2 0.9800 . ?
C20_2 H20A_2 0.9800 . ?
C20_2 H20B_2 0.9800 . ?
C20_2 H20C_2 0.9800 . ?
C21_2 C22_2 1.479(3) . ?
C22_2 C27_2 1.392(3) . ?
C22_2 C23_2 1.394(3) . ?
C23_2 C24_2 1.393(3) . ?
C24_2 C25_2 1.388(3) . ?
C24_2 H24_2 0.9500 . ?
C25_2 C26_2 1.418(3) . ?
C26_2 C27_2 1.380(3) . ?
C27_2 H27_2 0.9500 . ?
C28_2 H28A_2 0.9800 . ?
C28_2 H28B_2 0.9800 . ?
C28_2 H28C_2 0.9800 . ?
C29_2 H29A_2 0.9800 . ?
C29_2 H29B_2 0.9800 . ?
C29_2 H29C_2 0.9800 . ?
Si1_3 C19_3 1.849(3) . ?
Si1_3 C18_3 1.857(3) . ?
Si1_3 C20_3 1.874(3) . ?
Si1_3 C17_3 1.907(2) . ?
O1_3 C13_3 1.379(3) . ?
O1_3 C9_3 1.454(3) . ?
C1_3 C6_3 1.493(3) . ?
C1_3 C2_3 1.508(3) . ?
C1_3 C7_3 1.530(3) . ?
C1_3 C3_3 1.551(3) . ?
O2_3 C9_3 1.411(3) . ?
O2_3 C11_3 1.448(3) . ?
C2_3 C4_3 1.496(3) . ?
C2_3 C3_3 1.531(3) . ?
C2_3 H2_3 1.0000 . ?
O3_3 C4_3 1.219(3) . ?
C3_3 C14_3 1.480(3) . ?
C3_3 H3_3 1.0000 . ?
O4_3 C25_3 1.360(3) . ?
O4_3 C28_3 1.428(3) . ?
C4_3 C5_3 1.480(3) . ?
O5_3 C26_3 1.379(3) . ?
O5_3 C29_3 1.419(3) . ?
C5_3 C6_3 1.335(3) . ?
C5_3 H5_3 0.9500 . ?
O6_3 C21_3 1.222(3) . ?
C6_3 H6_3 0.9500 . ?
C7_3 C8_3 1.526(3) . ?
C7_3 H7A_3 0.9900 . ?
C7_3 H7B_3 0.9900 . ?
C8_3 C9_3 1.524(3) . ?
C8_3 H8A_3 0.9900 . ?
C8_3 H8B_3 0.9900 . ?
C9_3 C10_3 1.513(3) . ?
C10_3 H10A_3 0.9800 . ?
C10_3 H10B_3 0.9800 . ?
C10_3 H10C_3 0.9800 . ?
C11_3 C12_3 1.510(3) . ?
C11_3 H11A_3 0.9900 . ?
C11_3 H11B_3 0.9900 . ?
C12_3 C13_3 1.385(3) . ?
C12_3 C17_3 1.411(3) . ?
C13_3 C14_3 1.403(3) . ?
C14_3 C15_3 1.400(3) . ?
C15_3 C16_3 1.412(3) . ?
C15_3 C23_3 1.500(3) . ?
C16_3 C17_3 1.398(3) . ?
C16_3 C21_3 1.500(3) . ?
C18_3 H18A_3 0.9800 . ?
C18_3 H18B_3 0.9800 . ?
C18_3 H18C_3 0.9800 . ?
C19_3 H19A_3 0.9800 . ?
C19_3 H19B_3 0.9800 . ?
C19_3 H19C_3 0.9800 . ?
C20_3 H20A_3 0.9800 . ?
C20_3 H20B_3 0.9800 . ?
C20_3 H20C_3 0.9800 . ?
C21_3 C22_3 1.472(3) . ?
C22_3 C27_3 1.389(3) . ?
C22_3 C23_3 1.395(3) . ?
C23_3 C24_3 1.396(3) . ?
C24_3 C25_3 1.387(3) . ?
C24_3 H24_3 0.9500 . ?
C25_3 C26_3 1.412(3) . ?
C26_3 C27_3 1.378(3) . ?
C27_3 H27_3 0.9500 . ?
C28_3 H28A_3 0.9800 . ?
C28_3 H28B_3 0.9800 . ?
C28_3 H28C_3 0.9800 . ?
C29_3 H29A_3 0.9800 . ?
C29_3 H29B_3 0.9800 . ?
C29_3 H29C_3 0.9800 . ?
Si1_4 C19_4 1.852(3) . ?
Si1_4 C20_4 1.861(3) . ?
Si1_4 C18_4 1.874(3) . ?
Si1_4 C17_4 1.919(2) . ?
O1_4 C13_4 1.378(3) . ?
O1_4 C9_4 1.453(3) . ?
C1_4 C6_4 1.494(3) . ?
C1_4 C2_4 1.510(3) . ?
C1_4 C7_4 1.527(3) . ?
C1_4 C3_4 1.550(3) . ?
O2_4 C9_4 1.414(3) . ?
O2_4 C11_4 1.448(3) . ?
C2_4 C4_4 1.508(3) . ?
C2_4 C3_4 1.535(3) . ?
C2_4 H2_4 1.0000 . ?
O3_4 C4_4 1.222(3) . ?
C3_4 C14_4 1.485(3) . ?
C3_4 H3_4 1.0000 . ?
O4_4 C21_4 1.222(3) . ?
C4_4 C5_4 1.475(3) . ?
O5_4 C25_4 1.352(3) . ?
O5_4 C28_4 1.432(3) . ?
C5_4 C6_4 1.330(3) . ?
C5_4 H5_4 0.9500 . ?
O6_4 C26_4 1.360(3) . ?
O6_4 C29_4 1.425(3) . ?
C6_4 H6_4 0.9500 . ?
C7_4 C8_4 1.529(3) . ?
C7_4 H7A_4 0.9900 . ?
C7_4 H7B_4 0.9900 . ?
C8_4 C9_4 1.520(3) . ?
C8_4 H8A_4 0.9900 . ?
C8_4 H8B_4 0.9900 . ?
C9_4 C10_4 1.515(3) . ?
C10_4 H10A_4 0.9800 . ?
C10_4 H10B_4 0.9800 . ?
C10_4 H10C_4 0.9800 . ?
C11_4 C12_4 1.506(3) . ?
C11_4 H11A_4 0.9900 . ?
C11_4 H11B_4 0.9900 . ?
C12_4 C13_4 1.394(3) . ?
C12_4 C17_4 1.411(3) . ?
C13_4 C14_4 1.403(3) . ?
C14_4 C15_4 1.400(3) . ?
C15_4 C16_4 1.420(3) . ?
C15_4 C23_4 1.502(3) . ?
C16_4 C17_4 1.403(3) . ?
C16_4 C21_4 1.497(3) . ?
C18_4 H18A_4 0.9800 . ?
C18_4 H18B_4 0.9800 . ?
C18_4 H18C_4 0.9800 . ?
C19_4 H19A_4 0.9800 . ?
C19_4 H19B_4 0.9800 . ?
C19_4 H19C_4 0.9800 . ?
C20_4 H20A_4 0.9800 . ?
C20_4 H20B_4 0.9800 . ?
C20_4 H20C_4 0.9800 . ?
C21_4 C22_4 1.473(3) . ?
C22_4 C27_4 1.385(3) . ?
C22_4 C23_4 1.398(3) . ?
C23_4 C24_4 1.389(3) . ?
C24_4 C25_4 1.394(3) . ?
C24_4 H24_4 0.9500 . ?
C25_4 C26_4 1.416(3) . ?
C26_4 C27_4 1.385(3) . ?
C27_4 H27_4 0.9500 . ?
C28_4 H28A_4 0.9800 . ?
C28_4 H28B_4 0.9800 . ?
C28_4 H28C_4 0.9800 . ?
C29_4 H29A_4 0.9800 . ?
C29_4 H29B_4 0.9800 . ?
C29_4 H29C_4 0.9800 . ?
C1_7 C2_7 1.495(10) . ?
C1_7 H1A_7 0.9800 . ?
C1_7 H1B_7 0.9800 . ?
C1_7 H1C_7 0.9800 . ?
C2_7 C3_7 1.509(8) . ?
C2_7 H2A_7 0.9900 . ?
C2_7 H2B_7 0.9900 . ?
C3_7 C4_7 1.501(9) . ?
C3_7 H3A_7 0.9900 . ?
C3_7 H3B_7 0.9900 . ?
C4_7 C5_7 1.495(8) . ?
C4_7 H4A_7 0.9900 . ?
C4_7 H4B_7 0.9900 . ?
C5_7 H5A_7 0.9800 . ?
C5_7 H5B_7 0.9800 . ?
C5_7 H5C_7 0.9800 . ?
C1_5 C2_5 1.542(4) . ?
C1_5 H1A_5 0.9800 . ?
C1_5 H1B_5 0.9800 . ?
C1_5 H1C_5 0.9800 . ?
C2_5 C3_5 1.531(4) . ?
C2_5 H2A_5 0.9900 . ?
C2_5 H2B_5 0.9900 . ?
C3_5 C4_5 1.513(5) . ?
C3_5 H3A_5 0.9900 . ?
C3_5 H3B_5 0.9900 . ?
C4_5 C5_5 1.534(5) . ?
C4_5 H4A_5 0.9900 . ?
C4_5 H4B_5 0.9900 . ?
C5_5 H5A_5 0.9800 . ?
C5_5 H5B_5 0.9800 . ?
C5_5 H5C_5 0.9800 . ?

loop_
_geom_torsion_atom_site_label_1
_geom_torsion_atom_site_label_2
_geom_torsion_atom_site_label_3
_geom_torsion_atom_site_label_4
_geom_torsion
_geom_torsion_site_symmetry_1
_geom_torsion_site_symmetry_2
_geom_torsion_site_symmetry_3
_geom_torsion_site_symmetry_4
_geom_torsion_publ_flag
C6_1 C1_1 C2_1 C4_1 -2.9(2) . . . . ?
C7_1 C1_1 C2_1 C4_1 142.4(2) . . . . ?
C3_1 C1_1 C2_1 C4_1 -109.07(19) . . . . ?
C6_1 C1_1 C2_1 C3_1 106.21(19) . . . . ?
C7_1 C1_1 C2_1 C3_1 -108.5(3) . . . . ?
C4_1 C2_1 C3_1 C14_1 -159.2(2) . . . . ?
C1_1 C2_1 C3_1 C14_1 104.5(2) . . . . ?
C4_1 C2_1 C3_1 C1_1 96.3(2) . . . . ?
C6_1 C1_1 C3_1 C14_1 150.7(2) . . . . ?
C2_1 C1_1 C3_1 C14_1 -115.2(2) . . . . ?
C7_1 C1_1 C3_1 C14_1 4.1(3) . . . . ?
C6_1 C1_1 C3_1 C2_1 -94.1(2) . . . . ?
C7_1 C1_1 C3_1 C2_1 119.3(2) . . . . ?
C1_1 C2_1 C4_1 O3_1 -176.0(2) . . . . ?
C3_1 C2_1 C4_1 O3_1 119.0(2) . . . . ?
C1_1 C2_1 C4_1 C5_1 3.3(2) . . . . ?
C3_1 C2_1 C4_1 C5_1 -61.7(2) . . . . ?
O3_1 C4_1 C5_1 C6_1 176.8(2) . . . . ?
C2_1 C4_1 C5_1 C6_1 -2.5(3) . . . . ?
C4_1 C5_1 C6_1 C1_1 0.7(3) . . . . ?
C2_1 C1_1 C6_1 C5_1 1.4(3) . . . . ?
C7_1 C1_1 C6_1 C5_1 -147.9(2) . . . . ?
C3_1 C1_1 C6_1 C5_1 64.6(3) . . . . ?
C6_1 C1_1 C7_1 C8_1 120.0(2) . . . . ?
C2_1 C1_1 C7_1 C8_1 -20.7(3) . . . . ?
C3_1 C1_1 C7_1 C8_1 -96.1(3) . . . . ?
C1_1 C7_1 C8_1 C9_1 81.7(3) . . . . ?
C11_1 O1_1 C9_1 O2_1 -33.7(2) . . . . ?
C11_1 O1_1 C9_1 C10_1 82.9(2) . . . . ?
C11_1 O1_1 C9_1 C8_1 -151.90(18) . . . . ?
C13_1 O2_1 C9_1 O1_1 -27.6(3) . . . . ?
C13_1 O2_1 C9_1 C10_1 -148.03(19) . . . . ?
C13_1 O2_1 C9_1 C8_1 90.7(2) . . . . ?
C7_1 C8_1 C9_1 O1_1 75.9(2) . . . . ?
C7_1 C8_1 C9_1 O2_1 -42.4(3) . . . . ?
C7_1 C8_1 C9_1 C10_1 -159.4(2) . . . . ?
C9_1 O1_1 C11_1 C12_1 68.6(2) . . . . ?
O1_1 C11_1 C12_1 C13_1 -39.2(3) . . . . ?
O1_1 C11_1 C12_1 C17_1 132.5(2) . . . . ?
C9_1 O2_1 C13_1 C12_1 56.7(3) . . . . ?
C9_1 O2_1 C13_1 C14_1 -121.9(2) . . . . ?
C17_1 C12_1 C13_1 O2_1 169.1(2) . . . . ?
C11_1 C12_1 C13_1 O2_1 -18.5(3) . . . . ?
C17_1 C12_1 C13_1 C14_1 -12.4(4) . . . . ?
C11_1 C12_1 C13_1 C14_1 160.0(2) . . . . ?
O2_1 C13_1 C14_1 C15_1 -173.11(19) . . . . ?
C12_1 C13_1 C14_1 C15_1 8.4(3) . . . . ?
O2_1 C13_1 C14_1 C3_1 16.0(3) . . . . ?
C12_1 C13_1 C14_1 C3_1 -162.5(2) . . . . ?
C2_1 C3_1 C14_1 C15_1 165.9(2) . . . . ?
C1_1 C3_1 C14_1 C15_1 -124.5(2) . . . . ?
C2_1 C3_1 C14_1 C13_1 -24.1(3) . . . . ?
C1_1 C3_1 C14_1 C13_1 45.5(3) . . . . ?
C13_1 C14_1 C15_1 C16_1 0.3(3) . . . . ?
C3_1 C14_1 C15_1 C16_1 170.9(2) . . . . ?
C13_1 C14_1 C15_1 C23_1 -179.7(2) . . . . ?
C3_1 C14_1 C15_1 C23_1 -9.1(4) . . . . ?
C14_1 C15_1 C16_1 C17_1 -5.3(3) . . . . ?
C23_1 C15_1 C16_1 C17_1 174.7(2) . . . . ?
C14_1 C15_1 C16_1 C21_1 179.6(2) . . . . ?
C23_1 C15_1 C16_1 C21_1 -0.4(2) . . . . ?
C15_1 C16_1 C17_1 C12_1 1.7(3) . . . . ?
C21_1 C16_1 C17_1 C12_1 176.0(2) . . . . ?
C15_1 C16_1 C17_1 Si1_1 177.75(17) . . . . ?
C21_1 C16_1 C17_1 Si1_1 -8.0(3) . . . . ?
C13_1 C12_1 C17_1 C16_1 6.6(3) . . . . ?
C11_1 C12_1 C17_1 C16_1 -164.4(2) . . . . ?
C13_1 C12_1 C17_1 Si1_1 -169.35(17) . . . . ?
C11_1 C12_1 C17_1 Si1_1 19.6(3) . . . . ?
C17_1 C16_1 C21_1 O4_1 2.7(4) . . . . ?
C15_1 C16_1 C21_1 O4_1 177.8(2) . . . . ?
C17_1 C16_1 C21_1 C22_1 -175.9(2) . . . . ?
C15_1 C16_1 C21_1 C22_1 -0.9(2) . . . . ?
O4_1 C21_1 C22_1 C27_1 0.8(4) . . . . ?
C16_1 C21_1 C22_1 C27_1 179.4(2) . . . . ?
O4_1 C21_1 C22_1 C23_1 -176.7(2) . . . . ?
C16_1 C21_1 C22_1 C23_1 1.9(2) . . . . ?
C27_1 C22_1 C23_1 C24_1 -0.8(3) . . . . ?
C21_1 C22_1 C23_1 C24_1 176.81(19) . . . . ?
C27_1 C22_1 C23_1 C15_1 -179.8(2) . . . . ?
C21_1 C22_1 C23_1 C15_1 -2.2(2) . . . . ?
C14_1 C15_1 C23_1 C22_1 -178.3(2) . . . . ?
C16_1 C15_1 C23_1 C22_1 1.7(2) . . . . ?
C14_1 C15_1 C23_1 C24_1 2.9(4) . . . . ?
C16_1 C15_1 C23_1 C24_1 -177.2(2) . . . . ?
C22_1 C23_1 C24_1 C25_1 1.0(3) . . . . ?
C15_1 C23_1 C24_1 C25_1 179.7(2) . . . . ?
C28_1 O6_1 C25_1 C24_1 11.6(3) . . . . ?
C28_1 O6_1 C25_1 C26_1 -169.45(19) . . . . ?
C23_1 C24_1 C25_1 O6_1 179.2(2) . . . . ?
C23_1 C24_1 C25_1 C26_1 0.3(3) . . . . ?
C29_1 O5_1 C26_1 C27_1 3.5(3) . . . . ?
C29_1 O5_1 C26_1 C25_1 -176.49(19) . . . . ?
O6_1 C25_1 C26_1 O5_1 -1.0(3) . . . . ?
C24_1 C25_1 C26_1 O5_1 178.00(19) . . . . ?
O6_1 C25_1 C26_1 C27_1 179.1(2) . . . . ?
C24_1 C25_1 C26_1 C27_1 -2.0(3) . . . . ?
O5_1 C26_1 C27_1 C22_1 -177.8(2) . . . . ?
C25_1 C26_1 C27_1 C22_1 2.2(3) . . . . ?
C23_1 C22_1 C27_1 C26_1 -0.8(3) . . . . ?
C21_1 C22_1 C27_1 C26_1 -178.0(2) . . . . ?
C6_2 C1_2 C2_2 C4_2 1.8(2) . . . . ?
C7_2 C1_2 C2_2 C4_2 -143.9(2) . . . . ?
C3_2 C1_2 C2_2 C4_2 108.22(19) . . . . ?
C6_2 C1_2 C2_2 C3_2 -106.44(18) . . . . ?
C7_2 C1_2 C2_2 C3_2 107.9(2) . . . . ?
C4_2 C2_2 C3_2 C14_2 159.4(2) . . . . ?
C1_2 C2_2 C3_2 C14_2 -104.0(2) . . . . ?
C4_2 C2_2 C3_2 C1_2 -96.7(2) . . . . ?
C6_2 C1_2 C3_2 C14_2 -150.73(19) . . . . ?
C2_2 C1_2 C3_2 C14_2 115.2(2) . . . . ?
C7_2 C1_2 C3_2 C14_2 -4.0(3) . . . . ?
C6_2 C1_2 C3_2 C2_2 94.1(2) . . . . ?
C7_2 C1_2 C3_2 C2_2 -119.2(2) . . . . ?
C1_2 C2_2 C4_2 O3_2 176.6(2) . . . . ?
C3_2 C2_2 C4_2 O3_2 -117.9(2) . . . . ?
C1_2 C2_2 C4_2 C5_2 -2.1(2) . . . . ?
C3_2 C2_2 C4_2 C5_2 63.4(2) . . . . ?
O3_2 C4_2 C5_2 C6_2 -177.1(2) . . . . ?
C2_2 C4_2 C5_2 C6_2 1.7(2) . . . . ?
C4_2 C5_2 C6_2 C1_2 -0.5(3) . . . . ?
C2_2 C1_2 C6_2 C5_2 -0.8(2) . . . . ?
C7_2 C1_2 C6_2 C5_2 148.7(2) . . . . ?
C3_2 C1_2 C6_2 C5_2 -63.7(2) . . . . ?
C6_2 C1_2 C7_2 C8_2 -120.1(2) . . . . ?
C2_2 C1_2 C7_2 C8_2 21.1(3) . . . . ?
C3_2 C1_2 C7_2 C8_2 95.8(2) . . . . ?
C1_2 C7_2 C8_2 C9_2 -81.5(3) . . . . ?
C11_2 O2_2 C9_2 O1_2 32.0(2) . . . . ?
C11_2 O2_2 C9_2 C10_2 -85.2(2) . . . . ?
C11_2 O2_2 C9_2 C8_2 149.84(18) . . . . ?
C13_2 O1_2 C9_2 O2_2 28.5(2) . . . . ?
C13_2 O1_2 C9_2 C10_2 149.50(19) . . . . ?
C13_2 O1_2 C9_2 C8_2 -89.3(2) . . . . ?
C7_2 C8_2 C9_2 O2_2 -76.9(2) . . . . ?
C7_2 C8_2 C9_2 O1_2 41.3(3) . . . . ?
C7_2 C8_2 C9_2 C10_2 158.4(2) . . . . ?
C9_2 O2_2 C11_2 C12_2 -67.6(2) . . . . ?
O2_2 C11_2 C12_2 C13_2 39.9(3) . . . . ?
O2_2 C11_2 C12_2 C17_2 -133.0(2) . . . . ?
C9_2 O1_2 C13_2 C12_2 -56.3(3) . . . . ?
C9_2 O1_2 C13_2 C14_2 122.9(2) . . . . ?
C17_2 C12_2 C13_2 O1_2 -169.06(19) . . . . ?
C11_2 C12_2 C13_2 O1_2 17.4(3) . . . . ?
C17_2 C12_2 C13_2 C14_2 11.8(3) . . . . ?
C11_2 C12_2 C13_2 C14_2 -161.7(2) . . . . ?
O1_2 C13_2 C14_2 C15_2 171.26(18) . . . . ?
C12_2 C13_2 C14_2 C15_2 -9.7(3) . . . . ?
O1_2 C13_2 C14_2 C3_2 -17.4(3) . . . . ?
C12_2 C13_2 C14_2 C3_2 161.7(2) . . . . ?
C2_2 C3_2 C14_2 C15_2 -165.2(2) . . . . ?
C1_2 C3_2 C14_2 C15_2 125.8(2) . . . . ?
C2_2 C3_2 C14_2 C13_2 24.4(3) . . . . ?
C1_2 C3_2 C14_2 C13_2 -44.7(3) . . . . ?
C13_2 C14_2 C15_2 C16_2 1.1(3) . . . . ?
C3_2 C14_2 C15_2 C16_2 -170.0(2) . . . . ?
C13_2 C14_2 C15_2 C23_2 -179.3(2) . . . . ?
C3_2 C14_2 C15_2 C23_2 9.6(4) . . . . ?
C14_2 C15_2 C16_2 C17_2 5.5(3) . . . . ?
C23_2 C15_2 C16_2 C17_2 -174.1(2) . . . . ?
C14_2 C15_2 C16_2 C21_2 -177.59(19) . . . . ?
C23_2 C15_2 C16_2 C21_2 2.8(2) . . . . ?
C15_2 C16_2 C17_2 C12_2 -3.7(3) . . . . ?
C21_2 C16_2 C17_2 C12_2 -180.0(2) . . . . ?
C15_2 C16_2 C17_2 Si1_2 179.83(17) . . . . ?
C21_2 C16_2 C17_2 Si1_2 3.6(3) . . . . ?
C13_2 C12_2 C17_2 C16_2 -4.5(3) . . . . ?
C11_2 C12_2 C17_2 C16_2 167.8(2) . . . . ?
C13_2 C12_2 C17_2 Si1_2 171.84(17) . . . . ?
C11_2 C12_2 C17_2 Si1_2 -15.9(3) . . . . ?
C17_2 C16_2 C21_2 O6_2 -3.2(4) . . . . ?
C15_2 C16_2 C21_2 O6_2 -180.0(2) . . . . ?
C17_2 C16_2 C21_2 C22_2 176.0(2) . . . . ?
C15_2 C16_2 C21_2 C22_2 -0.8(2) . . . . ?
O6_2 C21_2 C22_2 C27_2 0.4(4) . . . . ?
C16_2 C21_2 C22_2 C27_2 -178.8(2) . . . . ?
O6_2 C21_2 C22_2 C23_2 177.5(2) . . . . ?
C16_2 C21_2 C22_2 C23_2 -1.7(2) . . . . ?
C27_2 C22_2 C23_2 C24_2 2.4(3) . . . . ?
C21_2 C22_2 C23_2 C24_2 -174.92(19) . . . . ?
C27_2 C22_2 C23_2 C15_2 -179.3(2) . . . . ?
C21_2 C22_2 C23_2 C15_2 3.4(2) . . . . ?
C14_2 C15_2 C23_2 C24_2 -5.5(4) . . . . ?
C16_2 C15_2 C23_2 C24_2 174.1(2) . . . . ?
C14_2 C15_2 C23_2 C22_2 176.5(2) . . . . ?
C16_2 C15_2 C23_2 C22_2 -3.9(2) . . . . ?
C22_2 C23_2 C24_2 C25_2 -0.2(3) . . . . ?
C15_2 C23_2 C24_2 C25_2 -178.0(2) . . . . ?
C28_2 O4_2 C25_2 C24_2 -10.6(3) . . . . ?
C28_2 O4_2 C25_2 C26_2 170.00(19) . . . . ?
C23_2 C24_2 C25_2 O4_2 177.26(19) . . . . ?
C23_2 C24_2 C25_2 C26_2 -3.4(3) . . . . ?
C29_2 O5_2 C26_2 C27_2 -4.4(3) . . . . ?
C29_2 O5_2 C26_2 C25_2 176.60(19) . . . . ?
O4_2 C25_2 C26_2 O5_2 3.4(3) . . . . ?
C24_2 C25_2 C26_2 O5_2 -175.97(19) . . . . ?
O4_2 C25_2 C26_2 C27_2 -175.60(19) . . . . ?
C24_2 C25_2 C26_2 C27_2 5.0(3) . . . . ?
O5_2 C26_2 C27_2 C22_2 178.2(2) . . . . ?
C25_2 C26_2 C27_2 C22_2 -2.8(3) . . . . ?
C23_2 C22_2 C27_2 C26_2 -0.8(3) . . . . ?
C21_2 C22_2 C27_2 C26_2 176.0(2) . . . . ?
C6_3 C1_3 C2_3 C4_3 3.1(2) . . . . ?
C7_3 C1_3 C2_3 C4_3 -143.6(2) . . . . ?
C3_3 C1_3 C2_3 C4_3 108.42(19) . . . . ?
C6_3 C1_3 C2_3 C3_3 -105.33(19) . . . . ?
C7_3 C1_3 C2_3 C3_3 108.0(3) . . . . ?
C4_3 C2_3 C3_3 C14_3 159.7(2) . . . . ?
C1_3 C2_3 C3_3 C14_3 -103.7(2) . . . . ?
C4_3 C2_3 C3_3 C1_3 -96.6(2) . . . . ?
C6_3 C1_3 C3_3 C14_3 -149.5(2) . . . . ?
C2_3 C1_3 C3_3 C14_3 115.7(2) . . . . ?
C7_3 C1_3 C3_3 C14_3 -4.7(3) . . . . ?
C6_3 C1_3 C3_3 C2_3 94.9(2) . . . . ?
C7_3 C1_3 C3_3 C2_3 -120.4(2) . . . . ?
C1_3 C2_3 C4_3 O3_3 170.5(2) . . . . ?
C3_3 C2_3 C4_3 O3_3 -124.0(2) . . . . ?
C1_3 C2_3 C4_3 C5_3 -5.9(2) . . . . ?
C3_3 C2_3 C4_3 C5_3 59.5(2) . . . . ?
O3_3 C4_3 C5_3 C6_3 -169.6(2) . . . . ?
C2_3 C4_3 C5_3 C6_3 6.8(3) . . . . ?
C4_3 C5_3 C6_3 C1_3 -4.9(3) . . . . ?
C2_3 C1_3 C6_3 C5_3 1.1(3) . . . . ?
C7_3 C1_3 C6_3 C5_3 152.3(2) . . . . ?
C3_3 C1_3 C6_3 C5_3 -61.7(2) . . . . ?
C6_3 C1_3 C7_3 C8_3 -121.7(2) . . . . ?
C2_3 C1_3 C7_3 C8_3 20.9(3) . . . . ?
C3_3 C1_3 C7_3 C8_3 96.3(3) . . . . ?
C1_3 C7_3 C8_3 C9_3 -79.5(3) . . . . ?
C11_3 O2_3 C9_3 O1_3 30.0(2) . . . . ?
C11_3 O2_3 C9_3 C10_3 -86.6(2) . . . . ?
C11_3 O2_3 C9_3 C8_3 148.13(18) . . . . ?
C13_3 O1_3 C9_3 O2_3 30.2(2) . . . . ?
C13_3 O1_3 C9_3 C10_3 150.25(19) . . . . ?
C13_3 O1_3 C9_3 C8_3 -88.1(2) . . . . ?
C7_3 C8_3 C9_3 O2_3 -79.5(2) . . . . ?
C7_3 C8_3 C9_3 O1_3 39.1(3) . . . . ?
C7_3 C8_3 C9_3 C10_3 156.2(2) . . . . ?
C9_3 O2_3 C11_3 C12_3 -67.1(2) . . . . ?
O2_3 C11_3 C12_3 C13_3 42.2(3) . . . . ?
O2_3 C11_3 C12_3 C17_3 -127.3(2) . . . . ?
C9_3 O1_3 C13_3 C12_3 -55.0(3) . . . . ?
C9_3 O1_3 C13_3 C14_3 124.3(2) . . . . ?
C17_3 C12_3 C13_3 O1_3 -175.3(2) . . . . ?
C11_3 C12_3 C13_3 O1_3 14.4(3) . . . . ?
C17_3 C12_3 C13_3 C14_3 5.5(4) . . . . ?
C11_3 C12_3 C13_3 C14_3 -164.8(2) . . . . ?
O1_3 C13_3 C14_3 C15_3 174.72(19) . . . . ?
C12_3 C13_3 C14_3 C15_3 -6.1(3) . . . . ?
O1_3 C13_3 C14_3 C3_3 -18.8(3) . . . . ?
C12_3 C13_3 C14_3 C3_3 160.4(2) . . . . ?
C2_3 C3_3 C14_3 C15_3 -168.8(2) . . . . ?
C1_3 C3_3 C14_3 C15_3 121.9(2) . . . . ?
C2_3 C3_3 C14_3 C13_3 25.9(3) . . . . ?
C1_3 C3_3 C14_3 C13_3 -43.4(3) . . . . ?
C13_3 C14_3 C15_3 C16_3 4.9(3) . . . . ?
C3_3 C14_3 C15_3 C16_3 -161.3(2) . . . . ?
C13_3 C14_3 C15_3 C23_3 177.6(2) . . . . ?
C3_3 C14_3 C15_3 C23_3 11.4(4) . . . . ?
C14_3 C15_3 C16_3 C17_3 -3.6(4) . . . . ?
C23_3 C15_3 C16_3 C17_3 -177.8(2) . . . . ?
C14_3 C15_3 C16_3 C21_3 166.2(2) . . . . ?
C23_3 C15_3 C16_3 C21_3 -8.0(3) . . . . ?
C15_3 C16_3 C17_3 C12_3 2.5(4) . . . . ?
C21_3 C16_3 C17_3 C12_3 -165.3(2) . . . . ?
C15_3 C16_3 C17_3 Si1_3 -170.23(19) . . . . ?
C21_3 C16_3 C17_3 Si1_3 22.0(4) . . . . ?
C13_3 C12_3 C17_3 C16_3 -3.2(3) . . . . ?
C11_3 C12_3 C17_3 C16_3 165.3(2) . . . . ?
C13_3 C12_3 C17_3 Si1_3 169.36(18) . . . . ?
C11_3 C12_3 C17_3 Si1_3 -22.1(4) . . . . ?
C17_3 C16_3 C21_3 O6_3 0.5(4) . . . . ?
C15_3 C16_3 C21_3 O6_3 -169.0(3) . . . . ?
C17_3 C16_3 C21_3 C22_3 175.5(2) . . . . ?
C15_3 C16_3 C21_3 C22_3 6.1(3) . . . . ?
O6_3 C21_3 C22_3 C27_3 -3.6(4) . . . . ?
C16_3 C21_3 C22_3 C27_3 -178.6(2) . . . . ?
O6_3 C21_3 C22_3 C23_3 173.3(3) . . . . ?
C16_3 C21_3 C22_3 C23_3 -1.7(3) . . . . ?
C27_3 C22_3 C23_3 C24_3 -6.2(3) . . . . ?
C21_3 C22_3 C23_3 C24_3 176.7(2) . . . . ?
C27_3 C22_3 C23_3 C15_3 174.0(2) . . . . ?
C21_3 C22_3 C23_3 C15_3 -3.1(3) . . . . ?
C14_3 C15_3 C23_3 C22_3 -166.3(2) . . . . ?
C16_3 C15_3 C23_3 C22_3 7.1(3) . . . . ?
C14_3 C15_3 C23_3 C24_3 13.9(4) . . . . ?
C16_3 C15_3 C23_3 C24_3 -172.7(2) . . . . ?
C22_3 C23_3 C24_3 C25_3 4.7(3) . . . . ?
C15_3 C23_3 C24_3 C25_3 -175.6(2) . . . . ?
C28_3 O4_3 C25_3 C24_3 8.0(3) . . . . ?
C28_3 O4_3 C25_3 C26_3 -173.9(2) . . . . ?
C23_3 C24_3 C25_3 O4_3 179.0(2) . . . . ?
C23_3 C24_3 C25_3 C26_3 1.0(3) . . . . ?
C29_3 O5_3 C26_3 C27_3 8.6(3) . . . . ?
C29_3 O5_3 C26_3 C25_3 -171.4(2) . . . . ?
O4_3 C25_3 C26_3 C27_3 176.3(2) . . . . ?
C24_3 C25_3 C26_3 C27_3 -5.5(3) . . . . ?
O4_3 C25_3 C26_3 O5_3 -3.6(3) . . . . ?
C24_3 C25_3 C26_3 O5_3 174.6(2) . . . . ?
O5_3 C26_3 C27_3 C22_3 -176.0(2) . . . . ?
C25_3 C26_3 C27_3 C22_3 4.0(3) . . . . ?
C23_3 C22_3 C27_3 C26_3 1.7(4) . . . . ?
C21_3 C22_3 C27_3 C26_3 178.3(2) . . . . ?
C6_4 C1_4 C2_4 C4_4 3.8(2) . . . . ?
C7_4 C1_4 C2_4 C4_4 -141.8(2) . . . . ?
C3_4 C1_4 C2_4 C4_4 109.96(19) . . . . ?
C6_4 C1_4 C2_4 C3_4 -106.14(19) . . . . ?
C7_4 C1_4 C2_4 C3_4 108.2(3) . . . . ?
C4_4 C2_4 C3_4 C14_4 160.0(2) . . . . ?
C1_4 C2_4 C3_4 C14_4 -104.3(2) . . . . ?
C4_4 C2_4 C3_4 C1_4 -95.7(2) . . . . ?
C6_4 C1_4 C3_4 C14_4 -150.39(19) . . . . ?
C2_4 C1_4 C3_4 C14_4 115.3(2) . . . . ?
C7_4 C1_4 C3_4 C14_4 -5.1(3) . . . . ?
C6_4 C1_4 C3_4 C2_4 94.3(2) . . . . ?
C7_4 C1_4 C3_4 C2_4 -120.5(2) . . . . ?
C1_4 C2_4 C4_4 O3_4 172.8(2) . . . . ?
C3_4 C2_4 C4_4 O3_4 -121.9(2) . . . . ?
C1_4 C2_4 C4_4 C5_4 -4.6(2) . . . . ?
C3_4 C2_4 C4_4 C5_4 60.7(2) . . . . ?
O3_4 C4_4 C5_4 C6_4 -173.7(2) . . . . ?
C2_4 C4_4 C5_4 C6_4 3.7(2) . . . . ?
C4_4 C5_4 C6_4 C1_4 -1.2(3) . . . . ?
C2_4 C1_4 C6_4 C5_4 -1.7(3) . . . . ?
C7_4 C1_4 C6_4 C5_4 148.7(2) . . . . ?
C3_4 C1_4 C6_4 C5_4 -64.6(2) . . . . ?
C6_4 C1_4 C7_4 C8_4 -121.9(2) . . . . ?
C2_4 C1_4 C7_4 C8_4 19.7(3) . . . . ?
C3_4 C1_4 C7_4 C8_4 95.3(3) . . . . ?
C1_4 C7_4 C8_4 C9_4 -79.1(3) . . . . ?
C11_4 O2_4 C9_4 O1_4 32.9(2) . . . . ?
C11_4 O2_4 C9_4 C10_4 -83.7(2) . . . . ?
C11_4 O2_4 C9_4 C8_4 150.93(19) . . . . ?
C13_4 O1_4 C9_4 O2_4 28.3(2) . . . . ?
C13_4 O1_4 C9_4 C10_4 148.43(19) . . . . ?
C13_4 O1_4 C9_4 C8_4 -89.4(2) . . . . ?
C7_4 C8_4 C9_4 O2_4 -78.5(2) . . . . ?
C7_4 C8_4 C9_4 O1_4 39.9(3) . . . . ?
C7_4 C8_4 C9_4 C10_4 157.3(2) . . . . ?
C9_4 O2_4 C11_4 C12_4 -68.6(2) . . . . ?
O2_4 C11_4 C12_4 C13_4 40.9(3) . . . . ?
O2_4 C11_4 C12_4 C17_4 -129.0(2) . . . . ?
C9_4 O1_4 C13_4 C12_4 -55.8(3) . . . . ?
C9_4 O1_4 C13_4 C14_4 123.1(2) . . . . ?
C17_4 C12_4 C13_4 O1_4 -172.6(2) . . . . ?
C11_4 C12_4 C13_4 O1_4 16.8(3) . . . . ?
C17_4 C12_4 C13_4 C14_4 8.6(4) . . . . ?
C11_4 C12_4 C13_4 C14_4 -162.0(2) . . . . ?
O1_4 C13_4 C14_4 C15_4 173.98(19) . . . . ?
C12_4 C13_4 C14_4 C15_4 -7.2(3) . . . . ?
O1_4 C13_4 C14_4 C3_4 -17.7(3) . . . . ?
C12_4 C13_4 C14_4 C3_4 161.1(2) . . . . ?
C2_4 C3_4 C14_4 C15_4 -166.8(2) . . . . ?
C1_4 C3_4 C14_4 C15_4 123.7(2) . . . . ?
C2_4 C3_4 C14_4 C13_4 26.0(3) . . . . ?
C1_4 C3_4 C14_4 C13_4 -43.5(3) . . . . ?
C13_4 C14_4 C15_4 C16_4 2.7(3) . . . . ?
C3_4 C14_4 C15_4 C16_4 -165.4(2) . . . . ?
C13_4 C14_4 C15_4 C23_4 175.6(2) . . . . ?
C3_4 C14_4 C15_4 C23_4 7.5(4) . . . . ?
C14_4 C15_4 C16_4 C17_4 0.4(3) . . . . ?
C23_4 C15_4 C16_4 C17_4 -174.0(2) . . . . ?
C14_4 C15_4 C16_4 C21_4 171.2(2) . . . . ?
C23_4 C15_4 C16_4 C21_4 -3.1(2) . . . . ?
C15_4 C16_4 C17_4 C12_4 0.5(3) . . . . ?
C21_4 C16_4 C17_4 C12_4 -168.6(2) . . . . ?
C15_4 C16_4 C17_4 Si1_4 -172.90(18) . . . . ?
C21_4 C16_4 C17_4 Si1_4 17.9(3) . . . . ?
C13_4 C12_4 C17_4 C16_4 -4.7(3) . . . . ?
C11_4 C12_4 C17_4 C16_4 164.3(2) . . . . ?
C13_4 C12_4 C17_4 Si1_4 168.70(17) . . . . ?
C11_4 C12_4 C17_4 Si1_4 -22.3(3) . . . . ?
C17_4 C16_4 C21_4 O4_4 -4.9(4) . . . . ?
C15_4 C16_4 C21_4 O4_4 -175.6(2) . . . . ?
C17_4 C16_4 C21_4 C22_4 170.7(2) . . . . ?
C15_4 C16_4 C21_4 C22_4 0.0(2) . . . . ?
O4_4 C21_4 C22_4 C27_4 2.5(4) . . . . ?
C16_4 C21_4 C22_4 C27_4 -173.2(2) . . . . ?
O4_4 C21_4 C22_4 C23_4 179.0(2) . . . . ?
C16_4 C21_4 C22_4 C23_4 3.3(3) . . . . ?
C27_4 C22_4 C23_4 C24_4 -6.1(3) . . . . ?
C21_4 C22_4 C23_4 C24_4 177.1(2) . . . . ?
C27_4 C22_4 C23_4 C15_4 171.5(2) . . . . ?
C21_4 C22_4 C23_4 C15_4 -5.2(2) . . . . ?
C14_4 C15_4 C23_4 C24_4 8.8(4) . . . . ?
C16_4 C15_4 C23_4 C24_4 -177.6(2) . . . . ?
C14_4 C15_4 C23_4 C22_4 -168.3(2) . . . . ?
C16_4 C15_4 C23_4 C22_4 5.2(2) . . . . ?
C22_4 C23_4 C24_4 C25_4 5.4(3) . . . . ?
C15_4 C23_4 C24_4 C25_4 -171.6(2) . . . . ?
C28_4 O5_4 C25_4 C24_4 8.5(3) . . . . ?
C28_4 O5_4 C25_4 C26_4 -173.2(2) . . . . ?
C23_4 C24_4 C25_4 O5_4 178.7(2) . . . . ?
C23_4 C24_4 C25_4 C26_4 0.5(3) . . . . ?
C29_4 O6_4 C26_4 C27_4 8.8(3) . . . . ?
C29_4 O6_4 C26_4 C25_4 -172.7(2) . . . . ?
O5_4 C25_4 C26_4 O6_4 -2.9(3) . . . . ?
C24_4 C25_4 C26_4 O6_4 175.5(2) . . . . ?
O5_4 C25_4 C26_4 C27_4 175.7(2) . . . . ?
C24_4 C25_4 C26_4 C27_4 -5.9(3) . . . . ?
O6_4 C26_4 C27_4 C22_4 -176.3(2) . . . . ?
C25_4 C26_4 C27_4 C22_4 5.2(3) . . . . ?
C23_4 C22_4 C27_4 C26_4 0.7(3) . . . . ?
C21_4 C22_4 C27_4 C26_4 176.9(2) . . . . ?
C1_7 C2_7 C3_7 C4_7 178.3(8) . . . . ?
C2_7 C3_7 C4_7 C5_7 176.1(8) . . . . ?
C1_5 C2_5 C3_5 C4_5 178.5(3) . . . . ?
C2_5 C3_5 C4_5 C5_5 179.0(3) . . . . ?
